data_4507062
loop_
_publ_author_name
'Natarajan, Palani'
'Bajpai, Alankriti'
'Venugopalan, Paloth'
'Moorthy, Jarugu Narasimha'

_publ_section_title
;
 Pseudopolymorphism of a Highly Adaptable Tetraarylpyrene Host that
 Exhibits Abundant Solid-State Guest Inclusion
;
_journal_issue 12
_journal_name_full 'Crystal Growth &amp; Design'
_journal_page_first 6134
_journal_paper_doi 10.1021/cg3012684
_journal_volume 12
_journal_year 2012
_chemical_formula_moiety 'C52 H50 O4, 2.5(C12 H22)'
_chemical_formula_sum 'C82 H105 O4'
_chemical_formula_weight 1154.66
_chemical_name_common tetra(2,6-dimethyl-4-methoxyphenyl)pyrene-Cyclododecene1
_chemical_name_systematic
;
 tetra(2,6-dimethyl-4-methoxyphenyl)pyrene
;
_space_group_IT_number 2
_symmetry_cell_setting triclinic
_symmetry_Int_Tables_number 2
_symmetry_space_group_name_Hall '-P 1'
_symmetry_space_group_name_H-M 'P -1'
_atom_sites_solution_hydrogens geom
_atom_sites_solution_primary direct
_atom_sites_solution_secondary difmap
_audit_creation_method SHELXL-97
_cell_angle_alpha 95.462(4)
_cell_angle_beta 103.095(3)
_cell_angle_gamma 110.062(3)
_cell_formula_units_Z 2
_cell_length_a 11.858(2)
_cell_length_b 16.972(3)
_cell_length_c 19.789(3)
_cell_measurement_reflns_used 1065
_cell_measurement_temperature 100(2)
_cell_measurement_theta_max 18.89
_cell_measurement_theta_min 2.29
_cell_volume 3578.0(10)
_computing_cell_refinement 'Bruker SAINT'
_computing_data_collection 'Bruker APEX'
_computing_data_reduction 'Bruker SAINT'
_computing_molecular_graphics 'SHELXL 5.1, XP (Sheldrick, 1994)'
_computing_publication_material SHELXS-97
_computing_structure_refinement 'SHELXL-97 (Sheldrick, 2008)'
_computing_structure_solution 'SHELXS-97 (Sheldrick, 2008)'
_diffrn_ambient_temperature 100(2)
_diffrn_measured_fraction_theta_full 0.981
_diffrn_measured_fraction_theta_max 0.981
_diffrn_measurement_device_type 'Bruker SMART APEX'
_diffrn_measurement_method 'phi and omega scans'
_diffrn_radiation_monochromator graphite
_diffrn_radiation_source 'fine-focus sealed tube'
_diffrn_radiation_type MoK\a
_diffrn_radiation_wavelength 0.71073
_diffrn_reflns_av_R_equivalents 0.0587
_diffrn_reflns_av_sigmaI/netI 0.1464
_diffrn_reflns_limit_h_max 9
_diffrn_reflns_limit_h_min -14
_diffrn_reflns_limit_k_max 20
_diffrn_reflns_limit_k_min -20
_diffrn_reflns_limit_l_max 23
_diffrn_reflns_limit_l_min -23
_diffrn_reflns_number 18720
_diffrn_reflns_theta_full 25.00
_diffrn_reflns_theta_max 25.00
_diffrn_reflns_theta_min 2.28
_exptl_absorpt_coefficient_mu 0.064
_exptl_absorpt_correction_T_max 0.993
_exptl_absorpt_correction_T_min 0.991
_exptl_absorpt_correction_type multi-scan
_exptl_absorpt_process_details 'SADABS (Bruker, 2009)'
_exptl_crystal_colour colorless
_exptl_crystal_density_diffrn 1.072
_exptl_crystal_density_method 'not measured'
_exptl_crystal_description plates
_exptl_crystal_F_000 1258
_exptl_crystal_size_max 0.2
_exptl_crystal_size_mid 0.1
_exptl_crystal_size_min 0.1
_refine_diff_density_max 0.189
_refine_diff_density_min -0.194
_refine_diff_density_rms 0.030
_refine_ls_extinction_method none
_refine_ls_goodness_of_fit_ref 1.040
_refine_ls_hydrogen_treatment constr
_refine_ls_matrix_type full
_refine_ls_number_parameters 938
_refine_ls_number_reflns 12365
_refine_ls_number_restraints 144
_refine_ls_restrained_S_all 1.061
_refine_ls_R_factor_all 0.2744
_refine_ls_R_factor_gt 0.0882
_refine_ls_shift/su_max 0.000
_refine_ls_shift/su_mean 0.000
_refine_ls_structure_factor_coef Fsqd
_refine_ls_weighting_details 'calc w=1/[\s^2^(Fo^2^)+(0.0110P)^2^+0.0000P] where P=(Fo^2^+2Fc^2^)/3'
_refine_ls_weighting_scheme calc
_refine_ls_wR_factor_gt 0.1078
_refine_ls_wR_factor_ref 0.1352
_reflns_number_gt 3443
_reflns_number_total 12365
_reflns_threshold_expression >2sigma(I)
_cod_data_source_file cg3012684_si_001.cif
_cod_data_source_block TPCD1
_cod_depositor_comments
;
The following automatic conversions were performed:

'_symmetry_cell_setting' value 'Triclinic' changed to 'triclinic'
according to /home/saulius/struct/CIF-dictionaries/cif_core.dic
dictionary named 'cif_core.dic' version 2.4.2 from
2011-04-26.

'_exptl_absorpt_correction_type' value 'MULTI-SCAN'
changed to 'multi-scan' according to
/home/saulius/struct/CIF-dictionaries/cif_core.dic dictionary named
'cif_core.dic' version 2.4.2 from 2011-04-26.

Automatic conversion script
Id: cif_fix_values 1891 2012-01-12 08:04:46Z andrius 
;
_cod_database_code 4507062

loop_
_symmetry_equiv_pos_as_xyz
'x, y, z'
'-x, -y, -z'

loop_
_atom_site_label
_atom_site_type_symbol
_atom_site_fract_x
_atom_site_fract_y
_atom_site_fract_z
_atom_site_U_iso_or_equiv
_atom_site_adp_type
_atom_site_occupancy
_atom_site_symmetry_multiplicity
_atom_site_calc_flag
_atom_site_refinement_flags
_atom_site_disorder_assembly
_atom_site_disorder_group
O1 O -0.1309(3) 0.9339(2) 0.1454(2) 0.1549(15) Uani 1 1 d . . .
O2 O 0.7079(4) 0.6753(3) 0.2848(2) 0.1524(15) Uani 1 1 d . . .
O3 O 0.4611(5) 0.9254(3) 0.0699(2) 0.211(2) Uani 1 1 d . . .
O4 O 0.2913(4) 0.4685(2) 0.48468(17) 0.1282(13) Uani 1 1 d . . .
C1 C -0.1419(4) 0.5829(3) -0.0053(2) 0.0871(14) Uani 1 1 d . . .
H1 H -0.1783 0.6225 0.0018 0.104 Uiso 1 1 calc R . .
C2 C -0.0182(4) 0.6003(3) 0.0368(2) 0.0753(12) Uani 1 1 d . . .
C3 C 0.0532(4) 0.6758(3) 0.0888(2) 0.0725(12) Uani 1 1 d . . .
C4 C 0.1708(4) 0.6861(2) 0.1268(2) 0.0790(13) Uani 1 1 d . . .
H4 H 0.2169 0.7361 0.1601 0.095 Uiso 1 1 calc R . .
C5 C 0.2256(4) 0.6270(3) 0.1189(2) 0.0721(12) Uani 1 1 d . . .
C6 C 0.1573(4) 0.5507(3) 0.0672(2) 0.0720(12) Uani 1 1 d . . .
C7 C 0.2069(4) 0.4866(3) 0.0537(2) 0.0827(13) Uani 1 1 d . . .
H7 H 0.2869 0.4944 0.0799 0.099 Uiso 1 1 calc R . .
C8 C 0.0353(4) 0.5373(2) 0.02663(19) 0.0700(12) Uani 1 1 d . . .
C9 C 0.3513(5) 0.6402(3) 0.1641(3) 0.0718(12) Uani 1 1 d . . .
C10 C 0.4561(6) 0.6692(3) 0.1391(3) 0.0902(14) Uani 1 1 d . . .
C11 C 0.5738(5) 0.6815(3) 0.1814(3) 0.1132(18) Uani 1 1 d . . .
H11 H 0.6438 0.7025 0.1649 0.136 Uiso 1 1 calc R . .
C12 C 0.5852(6) 0.6624(3) 0.2479(4) 0.1058(17) Uani 1 1 d . . .
C13 C 0.4846(6) 0.6349(3) 0.2740(2) 0.0946(15) Uani 1 1 d . . .
H13 H 0.4941 0.6246 0.3198 0.113 Uiso 1 1 calc R . .
C14 C 0.3686(5) 0.6228(3) 0.2314(3) 0.0815(13) Uani 1 1 d . . .
C15 C 0.2568(4) 0.5866(2) 0.2597(2) 0.1073(15) Uani 1 1 d . . .
H15A H 0.2023 0.5318 0.2313 0.161 Uiso 1 1 calc R . .
H15B H 0.2126 0.6246 0.2580 0.161 Uiso 1 1 calc R . .
H15C H 0.2846 0.5803 0.3076 0.161 Uiso 1 1 calc R . .
C16 C 0.4453(4) 0.6900(3) 0.0641(2) 0.1351(19) Uani 1 1 d . . .
H16A H 0.5275 0.7171 0.0587 0.203 Uiso 1 1 calc R . .
H16B H 0.4009 0.7277 0.0575 0.203 Uiso 1 1 calc R . .
H16C H 0.4011 0.6381 0.0297 0.203 Uiso 1 1 calc R . .
C17 C 0.7294(5) 0.6555(4) 0.3505(3) 0.188(3) Uani 1 1 d . . .
H17A H 0.7149 0.6945 0.3827 0.282 Uiso 1 1 calc R . .
H17B H 0.8143 0.6597 0.3664 0.282 Uiso 1 1 calc R . .
H17C H 0.6740 0.5982 0.3487 0.282 Uiso 1 1 calc R . .
C18 C 0.0036(4) 0.7442(3) 0.1017(3) 0.0770(13) Uani 1 1 d . . .
C19 C -0.0472(4) 0.7484(3) 0.1581(3) 0.0925(15) Uani 1 1 d . . .
C20 C -0.0915(4) 0.8127(3) 0.1700(3) 0.1032(16) Uani 1 1 d . . .
H20 H -0.1262 0.8156 0.2074 0.124 Uiso 1 1 calc R . .
C21 C -0.0843(5) 0.8726(3) 0.1266(3) 0.1047(18) Uani 1 1 d . . .
C22 C -0.0359(5) 0.8678(3) 0.0701(3) 0.1072(17) Uani 1 1 d . . .
H22 H -0.0314 0.9079 0.0409 0.129 Uiso 1 1 calc R . .
C23 C 0.0064(4) 0.8018(3) 0.0574(3) 0.0928(15) Uani 1 1 d . . .
C24 C 0.0576(4) 0.8005(3) -0.0055(2) 0.1316(18) Uani 1 1 d . . .
H24A H 0.1348 0.7917 0.0075 0.197 Uiso 1 1 calc R . .
H24B H 0.0721 0.8540 -0.0212 0.197 Uiso 1 1 calc R . .
H24C H -0.0015 0.7550 -0.0430 0.197 Uiso 1 1 calc R . .
C25 C -0.0532(4) 0.6857(3) 0.2072(3) 0.1348(19) Uani 1 1 d . . .
H25A H -0.1024 0.6929 0.2379 0.202 Uiso 1 1 calc R . .
H25B H 0.0298 0.6956 0.2350 0.202 Uiso 1 1 calc R . .
H25C H -0.0907 0.6286 0.1801 0.202 Uiso 1 1 calc R . .
C26 C -0.1203(6) 0.9983(4) 0.1091(4) 0.240(4) Uani 1 1 d . . .
H26A H -0.0335 1.0312 0.1152 0.360 Uiso 1 1 calc R . .
H26B H -0.1586 1.0344 0.1265 0.360 Uiso 1 1 calc R . .
H26C H -0.1612 0.9752 0.0599 0.360 Uiso 1 1 calc R . .
C27 C 0.4844(4) 0.9635(2) 0.4729(2) 0.0678(11) Uani 1 1 d . . .
C28 C 0.4898(3) 0.9723(2) 0.4039(2) 0.0698(12) Uani 1 1 d . . .
C29 C 0.4602(4) 0.9002(3) 0.3516(2) 0.0720(12) Uani 1 1 d . . .
C30 C 0.4258(4) 0.8214(3) 0.3713(2) 0.0871(14) Uani 1 1 d . . .
H30 H 0.4066 0.7736 0.3373 0.105 Uiso 1 1 calc R . .
C31 C 0.4181(4) 0.8090(3) 0.4381(2) 0.0745(12) Uani 1 1 d . . .
C32 C 0.4484(3) 0.8802(2) 0.4903(2) 0.0663(11) Uani 1 1 d . . .
C33 C 0.4437(4) 0.8731(2) 0.5613(2) 0.0811(13) Uani 1 1 d . . .
H33 H 0.4210 0.8195 0.5736 0.097 Uiso 1 1 calc R . .
C34 C 0.5284(4) 1.0570(3) 0.3891(2) 0.0812(13) Uani 1 1 d . . .
H34 H 0.5346 1.0644 0.3439 0.097 Uiso 1 1 calc R . .
C35 C 0.3814(5) 0.7197(3) 0.4543(2) 0.0750(13) Uani 1 1 d . . .
C36 C 0.2566(5) 0.6683(3) 0.4396(2) 0.0807(14) Uani 1 1 d . . .
C37 C 0.2215(4) 0.5828(3) 0.4497(2) 0.0844(14) Uani 1 1 d . . .
H37 H 0.1375 0.5481 0.4403 0.101 Uiso 1 1 calc R . .
C38 C 0.3135(6) 0.5513(3) 0.4737(2) 0.0934(16) Uani 1 1 d . . .
C39 C 0.4380(5) 0.6025(3) 0.4871(2) 0.0958(15) Uani 1 1 d . . .
H39 H 0.4989 0.5802 0.5022 0.115 Uiso 1 1 calc R . .
C40 C 0.4733(5) 0.6869(3) 0.4782(2) 0.0896(15) Uani 1 1 d . . .
C41 C 0.6105(4) 0.7437(3) 0.4956(2) 0.1297(19) Uani 1 1 d . . .
H41A H 0.6307 0.7885 0.5350 0.195 Uiso 1 1 calc R . .
H41B H 0.6271 0.7682 0.4554 0.195 Uiso 1 1 calc R . .
H41C H 0.6606 0.7103 0.5074 0.195 Uiso 1 1 calc R . .
C42 C 0.1530(4) 0.7003(2) 0.4138(2) 0.1138(16) Uani 1 1 d . . .
H42A H 0.1585 0.7450 0.4495 0.171 Uiso 1 1 calc R . .
H42B H 0.0736 0.6541 0.4043 0.171 Uiso 1 1 calc R . .
H42C H 0.1612 0.7219 0.3714 0.171 Uiso 1 1 calc R . .
C43 C 0.1659(5) 0.4104(3) 0.4653(3) 0.141(2) Uani 1 1 d . . .
H43A H 0.1199 0.4309 0.4920 0.211 Uiso 1 1 calc R . .
H43B H 0.1632 0.3555 0.4750 0.211 Uiso 1 1 calc R . .
H43C H 0.1293 0.4053 0.4158 0.211 Uiso 1 1 calc R . .
C44 C 0.4652(5) 0.9084(2) 0.2782(2) 0.0714(12) Uani 1 1 d . . .
C45 C 0.3616(5) 0.9145(2) 0.2309(3) 0.0872(14) Uani 1 1 d . . .
C46 C 0.3636(5) 0.9210(2) 0.1611(3) 0.1005(16) Uani 1 1 d . . .
H46 H 0.2960 0.9258 0.1295 0.121 Uiso 1 1 calc R . .
C47 C 0.4652(6) 0.9203(3) 0.1391(3) 0.1058(19) Uani 1 1 d . . .
C48 C 0.5644(6) 0.9132(3) 0.1854(3) 0.1061(17) Uani 1 1 d . . .
H48 H 0.6317 0.9118 0.1694 0.127 Uiso 1 1 calc R . .
C49 C 0.5681(5) 0.9081(2) 0.2557(3) 0.0953(16) Uani 1 1 d . . .
C50 C 0.6811(4) 0.9025(3) 0.3062(3) 0.1298(19) Uani 1 1 d . . .
H50A H 0.7106 0.9469 0.3472 0.195 Uiso 1 1 calc R . .
H50B H 0.7460 0.9094 0.2831 0.195 Uiso 1 1 calc R . .
H50C H 0.6581 0.8479 0.3202 0.195 Uiso 1 1 calc R . .
C51 C 0.2480(4) 0.9140(2) 0.2535(2) 0.1146(16) Uani 1 1 d . . .
H51A H 0.1839 0.9121 0.2131 0.172 Uiso 1 1 calc R . .
H51B H 0.2702 0.9649 0.2875 0.172 Uiso 1 1 calc R . .
H51C H 0.2179 0.8649 0.2743 0.172 Uiso 1 1 calc R . .
C52 C 0.4919(15) 0.9185(6) 0.0303(4) 0.516(13) Uani 1 1 d . . .
H52A H 0.5551 0.9715 0.0292 0.774 Uiso 1 1 calc R . .
H52B H 0.4246 0.9016 -0.0123 0.774 Uiso 1 1 calc R . .
H52C H 0.5270 0.8753 0.0340 0.774 Uiso 1 1 calc R . .
C53 C 0.1175(16) 0.5478(14) 0.7166(10) 0.221(13) Uani 0.534(9) 1 d PD A 1
H53A H 0.0347 0.5419 0.7104 0.265 Uiso 0.534(9) 1 calc PR A 1
C54 C 0.2028(16) 0.5670(11) 0.7782(10) 0.170(7) Uani 0.534(9) 1 d PD A 1
H54A H 0.2849 0.5736 0.7807 0.204 Uiso 0.534(9) 1 calc PR A 1
C55 C 0.1620(17) 0.5777(12) 0.8437(9) 0.34(3) Uani 0.534(9) 1 d PD A 1
H55A H 0.2376 0.6021 0.8826 0.404 Uiso 0.534(9) 1 calc PR A 1
H55B H 0.1176 0.5206 0.8504 0.404 Uiso 0.534(9) 1 calc PR A 1
C56 C 0.0828(14) 0.6284(9) 0.8536(11) 0.181(9) Uani 0.534(9) 1 d PD A 1
H56A H 0.0615 0.6258 0.8981 0.217 Uiso 0.534(9) 1 calc PR A 1
H56B H 0.0077 0.6119 0.8148 0.217 Uiso 0.534(9) 1 calc PR A 1
C57 C 0.1796(15) 0.7148(9) 0.8534(12) 0.299(19) Uani 0.534(9) 1 d PD A 1
H57A H 0.2414 0.7039 0.8332 0.358 Uiso 0.534(9) 1 calc PR A 1
H57B H 0.2219 0.7425 0.9023 0.358 Uiso 0.534(9) 1 calc PR A 1
C58 C 0.1401(14) 0.7792(9) 0.8156(10) 0.169(9) Uani 0.534(9) 1 d PD A 1
H58A H 0.0666 0.7521 0.7756 0.203 Uiso 0.534(9) 1 calc PR A 1
H58B H 0.1277 0.8209 0.8471 0.203 Uiso 0.534(9) 1 calc PR A 1
C59 C 0.2593(16) 0.8162(14) 0.7935(9) 0.59(4) Uani 0.534(9) 1 d PD A 1
H59A H 0.3151 0.8654 0.8297 0.710 Uiso 0.534(9) 1 calc PR A 1
H59B H 0.2977 0.7740 0.7955 0.710 Uiso 0.534(9) 1 calc PR A 1
C60 C 0.258(2) 0.8440(11) 0.7233(11) 0.44(3) Uani 0.534(9) 1 d PD A 1
H60A H 0.2009 0.8727 0.7106 0.523 Uiso 0.534(9) 1 calc PR A 1
H60B H 0.3411 0.8797 0.7216 0.523 Uiso 0.534(9) 1 calc PR A 1
C61 C 0.2127(17) 0.7562(13) 0.6791(8) 0.276(16) Uani 0.534(9) 1 d PD A 1
H61A H 0.1829 0.7615 0.6306 0.331 Uiso 0.534(9) 1 calc PR A 1
H61B H 0.1402 0.7214 0.6924 0.331 Uiso 0.534(9) 1 calc PR A 1
C62 C 0.2953(13) 0.7049(11) 0.6790(11) 0.35(2) Uani 0.534(9) 1 d PD A 1
H62A H 0.3342 0.6995 0.7261 0.417 Uiso 0.534(9) 1 calc PR A 1
H62B H 0.3581 0.7270 0.6544 0.417 Uiso 0.534(9) 1 calc PR A 1
C63 C 0.1898(19) 0.6225(12) 0.6373(8) 0.60(5) Uani 0.534(9) 1 d PD A 1
H63A H 0.1122 0.6300 0.6369 0.719 Uiso 0.534(9) 1 calc PR A 1
H63B H 0.1945 0.6180 0.5888 0.719 Uiso 0.534(9) 1 calc PR A 1
C64 C 0.177(3) 0.5369(12) 0.6576(12) 0.36(3) Uani 0.534(9) 1 d PD A 1
H64A H 0.2575 0.5319 0.6747 0.432 Uiso 0.534(9) 1 calc PR A 1
H64B H 0.1228 0.4893 0.6196 0.432 Uiso 0.534(9) 1 calc PR A 1
C53' C 0.160(2) 0.6417(8) 0.8622(9) 0.56(4) Uani 0.466(9) 1 d PD A 2
H53C H 0.2471 0.6585 0.8631 0.668 Uiso 0.466(9) 1 calc PR A 2
H53D H 0.1567 0.6482 0.9109 0.668 Uiso 0.466(9) 1 calc PR A 2
C54' C 0.0954(16) 0.5481(8) 0.8298(8) 0.117(6) Uani 0.466(9) 1 d PD A 2
H54C H 0.0151 0.5251 0.8397 0.140 Uiso 0.466(9) 1 calc PR A 2
H54D H 0.1459 0.5169 0.8496 0.140 Uiso 0.466(9) 1 calc PR A 2
C55' C 0.0773(13) 0.5384(15) 0.7507(7) 0.201(12) Uani 0.466(9) 1 d PD A 2
H55C H 0.0045 0.4869 0.7282 0.241 Uiso 0.466(9) 1 calc PR A 2
H55D H 0.0578 0.5861 0.7357 0.241 Uiso 0.466(9) 1 calc PR A 2
C56' C 0.184(2) 0.5338(16) 0.7224(13) 0.287(18) Uani 0.466(9) 1 d PD A 2
H56C H 0.1791 0.4754 0.7147 0.345 Uiso 0.466(9) 1 calc PR A 2
H56D H 0.2632 0.5688 0.7561 0.345 Uiso 0.466(9) 1 calc PR A 2
C57' C 0.1725(19) 0.5662(12) 0.6533(10) 0.196(12) Uani 0.466(9) 1 d PD A 2
H57C H 0.0925 0.5725 0.6400 0.235 Uiso 0.466(9) 1 calc PR A 2
H57D H 0.1710 0.5226 0.6172 0.235 Uiso 0.466(9) 1 calc PR A 2
C58' C 0.2738(15) 0.6504(12) 0.6520(12) 0.236(14) Uani 0.466(9) 1 d PD A 2
H58C H 0.3357 0.6725 0.6976 0.284 Uiso 0.466(9) 1 calc PR A 2
H58D H 0.3154 0.6422 0.6165 0.284 Uiso 0.466(9) 1 calc PR A 2
C59' C 0.209(2) 0.7122(15) 0.6343(10) 0.34(2) Uani 0.466(9) 1 d PD A 2
H59C H 0.2655 0.7593 0.6195 0.403 Uiso 0.466(9) 1 calc PR A 2
H59D H 0.1365 0.6830 0.5941 0.403 Uiso 0.466(9) 1 calc PR A 2
C60' C 0.1661(15) 0.7495(13) 0.6920(12) 1.13(12) Uani 0.466(9) 1 d PD A 2
H60C H 0.0857 0.7350 0.6969 1.354 Uiso 0.466(9) 1 calc PR A 2
C61' C 0.2723(16) 0.8083(12) 0.7339(10) 0.208(11) Uani 0.466(9) 1 d PDU A 2
H61C H 0.3529 0.8225 0.7294 0.250 Uiso 0.466(9) 1 calc PR A 2
C62' C 0.228(2) 0.8463(9) 0.7911(11) 0.262(17) Uani 0.466(9) 1 d PD A 2
H62C H 0.2869 0.9040 0.8124 0.315 Uiso 0.466(9) 1 calc PR A 2
H62D H 0.1471 0.8482 0.7709 0.315 Uiso 0.466(9) 1 calc PR A 2
C63' C 0.2212(16) 0.7899(11) 0.8459(8) 0.27(2) Uani 0.466(9) 1 d PD A 2
H63C H 0.2200 0.8221 0.8888 0.328 Uiso 0.466(9) 1 calc PR A 2
H63D H 0.2974 0.7785 0.8566 0.328 Uiso 0.466(9) 1 calc PR A 2
C64' C 0.1113(17) 0.7046(9) 0.8280(15) 0.28(2) Uani 0.466(9) 1 d PD A 2
H64C H 0.0445 0.7100 0.8463 0.330 Uiso 0.466(9) 1 calc PR A 2
H64D H 0.0793 0.6852 0.7772 0.330 Uiso 0.466(9) 1 calc PR A 2
C65 C 1.0520(18) -0.084(2) 0.5399(12) 0.41(3) Uani 0.50 1 d PD . 2
H65A H 1.1336 -0.0429 0.5648 0.488 Uiso 0.50 1 d PR . 2
C66 C 1.0309(17) -0.1183(12) 0.4743(13) 0.26(2) Uani 0.50 1 d PD . 2
H66A H 0.9565 -0.1677 0.4523 0.312 Uiso 0.50 1 d PR . 2
C67 C 1.1231(17) -0.0778(14) 0.4338(12) 0.209(15) Uani 0.50 1 d PD . 2
H67A H 1.1324 -0.1185 0.4005 0.251 Uiso 0.50 1 d PR . 2
H67B H 1.2036 -0.0411 0.4641 0.251 Uiso 0.50 1 d PR . 2
C68 C 1.0365(18) -0.0412(14) 0.3905(14) 0.43(3) Uani 0.50 1 d PD . 2
H68A H 0.9544 -0.0602 0.3974 0.512 Uiso 0.50 1 d PR . 2
H68B H 1.0278 -0.0508 0.3407 0.512 Uiso 0.50 1 d PR . 2
C69 C 1.1048(13) 0.0532(13) 0.4232(11) 0.249(19) Uani 0.50 1 d PD . 2
H69A H 1.1630 0.0798 0.3977 0.299 Uiso 0.50 1 d PR . 2
H69B H 1.1493 0.0616 0.4719 0.299 Uiso 0.50 1 d PR . 2
C70 C 1.008(3) 0.0935(16) 0.4105(10) 0.56(6) Uani 0.50 1 d PD . 2
H70A H 0.9278 0.0489 0.3885 0.668 Uiso 0.50 1 d PR . 2
H70B H 1.0213 0.1359 0.3812 0.668 Uiso 0.50 1 d PR . 2
C71 C 1.0230(17) 0.1337(13) 0.4855(11) 0.197(11) Uani 0.50 1 d PD . 2
H71A H 1.0392 0.1935 0.4885 0.236 Uiso 0.50 1 d PR . 2
H71B H 1.0861 0.1265 0.5215 0.236 Uiso 0.50 1 d PR . 2
C72 C 0.8928(17) 0.1028(15) 0.4960(13) 0.244(16) Uani 0.50 1 d PD . 2
H72A H 0.8544 0.0492 0.4636 0.293 Uiso 0.50 1 d PR . 2
H72B H 0.8415 0.1356 0.4850 0.293 Uiso 0.50 1 d PR . 2
C73 C 0.923(3) 0.0883(12) 0.5713(12) 0.52(4) Uani 0.50 1 d PD . 2
H73A H 0.8710 0.1102 0.5919 0.626 Uiso 0.50 1 d PR . 2
H73B H 1.0076 0.1152 0.6002 0.626 Uiso 0.50 1 d PR . 2
C74 C 0.8537(13) -0.0062(14) 0.5684(13) 0.202(10) Uani 0.50 1 d PD . 2
H74A H 0.8424 -0.0320 0.5207 0.243 Uiso 0.50 1 d PR . 2
H74B H 0.7749 -0.0276 0.5790 0.243 Uiso 0.50 1 d PR . 2
C75 C 0.959(2) -0.0273(16) 0.6130(11) 0.47(4) Uani 0.50 1 d PD . 2
H75A H 0.9323 -0.0411 0.6543 0.565 Uiso 0.50 1 d PR . 2
H75B H 1.0384 0.0192 0.6272 0.565 Uiso 0.50 1 d PR . 2
C76 C 0.948(2) -0.1132(12) 0.5756(12) 0.224(16) Uani 0.50 1 d PD . 2
H76A H 0.9646 -0.1506 0.6066 0.269 Uiso 0.50 1 d PR . 2
H76B H 0.8695 -0.1442 0.5409 0.269 Uiso 0.50 1 d PR . 2
C77 C 0.4551(6) 0.4049(6) 0.1883(5) 0.303(7) Uani 1 1 d D B 2
H77A H 0.4979 0.4665 0.2004 0.364 Uiso 1 1 calc R B 2
H77B H 0.5074 0.3799 0.2163 0.364 Uiso 1 1 calc R B 2
C78 C 0.4393(6) 0.3758(5) 0.1106(5) 0.236(5) Uani 1 1 d D B 2
H78A H 0.5213 0.3862 0.1038 0.284 Uiso 1 1 calc R B 2
H78B H 0.4039 0.4106 0.0836 0.284 Uiso 1 1 calc R B 2
C79 C 0.3574(6) 0.2824(6) 0.0807(3) 0.231(4) Uani 1 1 d D B 2
H79A H 0.3366 0.2729 0.0295 0.277 Uiso 1 1 calc R B 2
H79B H 0.2802 0.2687 0.0942 0.277 Uiso 1 1 calc R B 2
C80 C 0.4232(6) 0.2243(5) 0.1076(4) 0.322(7) Uani 1 1 d D B 2
H80A H 0.4716 0.2479 0.1564 0.387 Uiso 1 1 calc R B 2
H80B H 0.4807 0.2222 0.0802 0.387 Uiso 1 1 calc R B 2
C81 C 0.3322(8) 0.1341(5) 0.1028(5) 0.445(13) Uani 1 1 d D B 2
H81A H 0.3785 0.0975 0.1139 0.534 Uiso 1 1 calc R B 2
H81B H 0.2785 0.1121 0.0549 0.534 Uiso 1 1 calc R B 2
C82 C 0.2525(7) 0.1320(6) 0.1534(5) 0.312(7) Uani 1 1 d D B 2
H82A H 0.1675 0.1218 0.1404 0.375 Uiso 1 1 calc R B 2
C83 C 0.3250(8) 0.1473(8) 0.2201(5) 0.434(13) Uani 1 1 d D B 2
H83A H 0.4082 0.1529 0.2337 0.521 Uiso 1 1 calc R B 2
C84 C 0.2453(11) 0.1539(5) 0.2691(5) 0.511(15) Uani 1 1 d D B 2
H84A H 0.2887 0.1534 0.3168 0.613 Uiso 1 1 calc R B 2
H84B H 0.1674 0.1045 0.2545 0.613 Uiso 1 1 calc R B 2
C85 C 0.2173(7) 0.2348(6) 0.2685(5) 0.450(13) Uani 1 1 d D B 2
H85A H 0.1983 0.2450 0.2206 0.540 Uiso 1 1 calc R B 2
H85B H 0.1453 0.2285 0.2861 0.540 Uiso 1 1 calc R B 2
C86 C 0.3304(11) 0.3097(5) 0.3149(4) 0.446(11) Uani 1 1 d D B 2
H86A H 0.3197 0.3185 0.3618 0.535 Uiso 1 1 calc R B 2
H86B H 0.4041 0.2957 0.3192 0.535 Uiso 1 1 calc R B 2
C87 C 0.3517(9) 0.3922(4) 0.2868(4) 0.410(11) Uani 1 1 d D B 2
H87A H 0.4364 0.4318 0.3100 0.492 Uiso 1 1 calc R B 2
H87B H 0.2953 0.4175 0.2989 0.492 Uiso 1 1 calc R B 2
C88 C 0.3321(7) 0.3806(4) 0.2073(4) 0.285(6) Uani 1 1 d D B 2
H88A H 0.2808 0.3214 0.1860 0.342 Uiso 1 1 calc R B 2
H88B H 0.2878 0.4156 0.1883 0.342 Uiso 1 1 calc R B 2

loop_
_atom_site_aniso_label
_atom_site_aniso_U_11
_atom_site_aniso_U_22
_atom_site_aniso_U_33
_atom_site_aniso_U_23
_atom_site_aniso_U_13
_atom_site_aniso_U_12
O1 0.163(3) 0.114(3) 0.225(4) 0.024(3) 0.066(3) 0.092(3)
O2 0.096(3) 0.209(4) 0.123(3) -0.008(3) -0.005(3) 0.056(3)
O3 0.388(7) 0.168(4) 0.069(3) 0.039(3) 0.102(4) 0.068(4)
O4 0.148(3) 0.065(2) 0.163(3) 0.038(2) 0.029(3) 0.034(2)
C1 0.078(4) 0.086(4) 0.092(4) -0.008(3) 0.000(3) 0.045(3)
C2 0.077(4) 0.073(3) 0.073(3) 0.002(3) 0.018(3) 0.028(3)
C3 0.076(4) 0.054(3) 0.073(3) -0.005(3) 0.007(3) 0.020(3)
C4 0.081(4) 0.053(3) 0.086(3) -0.015(2) 0.010(3) 0.020(3)
C5 0.071(4) 0.060(3) 0.067(3) -0.009(2) 0.002(3) 0.020(3)
C6 0.070(3) 0.066(3) 0.077(3) 0.005(3) 0.010(3) 0.031(3)
C7 0.083(4) 0.078(3) 0.079(3) -0.002(3) 0.005(3) 0.038(3)
C8 0.081(4) 0.061(3) 0.070(3) 0.003(2) 0.014(3) 0.036(3)
C9 0.071(4) 0.067(3) 0.066(4) -0.001(3) 0.007(3) 0.024(3)
C10 0.082(4) 0.088(4) 0.082(4) -0.002(3) 0.008(4) 0.024(3)
C11 0.076(5) 0.126(4) 0.109(5) -0.005(4) 0.018(4) 0.015(4)
C12 0.089(5) 0.116(4) 0.099(5) -0.011(4) 0.010(4) 0.039(4)
C13 0.100(5) 0.111(4) 0.072(4) -0.005(3) 0.013(4) 0.052(4)
C14 0.086(4) 0.078(3) 0.070(4) -0.012(3) 0.011(3) 0.032(3)
C15 0.122(4) 0.114(4) 0.081(3) 0.007(3) 0.029(3) 0.041(3)
C16 0.113(4) 0.170(5) 0.096(4) 0.025(4) 0.026(3) 0.022(4)
C17 0.145(6) 0.311(8) 0.103(5) 0.005(5) -0.011(4) 0.118(5)
C18 0.083(3) 0.063(3) 0.086(4) 0.003(3) 0.019(3) 0.033(3)
C19 0.081(4) 0.079(4) 0.116(5) -0.003(3) 0.028(3) 0.033(3)
C20 0.089(4) 0.097(4) 0.131(5) -0.002(4) 0.041(3) 0.044(3)
C21 0.096(4) 0.071(4) 0.143(6) -0.002(4) 0.018(4) 0.041(3)
C22 0.128(5) 0.092(4) 0.107(4) 0.011(3) 0.024(4) 0.056(3)
C23 0.111(4) 0.076(3) 0.097(4) 0.010(3) 0.022(3) 0.047(3)
C24 0.192(5) 0.125(4) 0.113(4) 0.028(3) 0.065(4) 0.086(4)
C25 0.143(5) 0.120(4) 0.169(5) 0.043(4) 0.066(4) 0.066(4)
C26 0.240(8) 0.119(5) 0.414(12) 0.067(6) 0.108(8) 0.117(6)
C27 0.075(3) 0.063(3) 0.063(3) 0.006(2) 0.020(3) 0.023(3)
C28 0.083(3) 0.049(3) 0.072(3) 0.003(3) 0.027(3) 0.016(3)
C29 0.090(3) 0.048(3) 0.063(3) -0.006(2) 0.016(3) 0.016(3)
C30 0.112(4) 0.052(3) 0.085(4) -0.008(3) 0.027(3) 0.023(3)
C31 0.094(4) 0.058(3) 0.062(3) 0.001(3) 0.017(3) 0.022(3)
C32 0.083(3) 0.053(3) 0.053(3) 0.002(2) 0.018(2) 0.016(2)
C33 0.107(4) 0.058(3) 0.076(3) 0.009(3) 0.032(3) 0.024(3)
C34 0.110(4) 0.069(3) 0.058(3) 0.010(3) 0.021(3) 0.028(3)
C35 0.091(4) 0.051(3) 0.072(3) 0.000(2) 0.026(3) 0.015(3)
C36 0.109(5) 0.053(3) 0.082(3) 0.008(3) 0.029(3) 0.032(3)
C37 0.095(4) 0.069(4) 0.081(3) 0.003(3) 0.017(3) 0.029(3)
C38 0.113(5) 0.059(4) 0.095(4) 0.009(3) 0.026(4) 0.020(4)
C39 0.105(5) 0.076(4) 0.104(4) 0.018(3) 0.014(3) 0.042(4)
C40 0.109(5) 0.075(4) 0.089(4) 0.006(3) 0.018(3) 0.048(4)
C41 0.083(4) 0.105(4) 0.168(5) 0.010(3) 0.009(4) 0.016(3)
C42 0.115(4) 0.089(3) 0.148(5) 0.032(3) 0.033(3) 0.050(3)
C43 0.145(5) 0.075(4) 0.185(6) 0.042(4) 0.041(5) 0.019(4)
C44 0.099(4) 0.052(3) 0.054(3) -0.003(2) 0.021(3) 0.019(3)
C45 0.106(5) 0.065(3) 0.067(4) 0.001(3) 0.015(3) 0.012(3)
C46 0.122(5) 0.086(3) 0.071(4) 0.008(3) 0.012(3) 0.023(3)
C47 0.133(6) 0.093(4) 0.078(5) 0.002(3) 0.036(4) 0.025(4)
C48 0.147(6) 0.096(4) 0.091(5) 0.014(3) 0.063(4) 0.047(4)
C49 0.131(5) 0.075(3) 0.081(4) -0.001(3) 0.052(4) 0.030(3)
C50 0.109(4) 0.168(5) 0.127(5) 0.026(4) 0.030(4) 0.072(4)
C51 0.106(4) 0.112(4) 0.122(4) 0.012(3) 0.035(4) 0.036(3)
C52 1.29(4) 0.205(8) 0.134(8) 0.088(7) 0.334(15) 0.279(14)
C53 0.118(18) 0.140(16) 0.38(4) -0.01(2) 0.14(2) -0.007(15)
C54 0.131(15) 0.161(15) 0.24(2) 0.010(14) 0.090(15) 0.067(14)
C55 0.12(2) 0.26(3) 0.57(5) 0.28(4) 0.04(2) -0.02(2)
C56 0.220(19) 0.137(15) 0.26(2) 0.068(14) 0.151(17) 0.090(14)
C57 0.49(4) 0.16(3) 0.144(19) -0.06(2) 0.13(3) 0.00(3)
C58 0.155(19) 0.116(15) 0.20(2) -0.036(16) 0.035(16) 0.033(14)
C59 0.46(5) 0.11(2) 1.36(12) 0.26(4) 0.45(7) 0.14(3)
C60 0.35(3) 0.29(3) 0.82(8) 0.43(4) 0.27(4) 0.14(3)
C61 0.50(4) 0.204(18) 0.136(19) 0.081(15) 0.21(2) 0.06(2)
C62 0.31(3) 0.70(6) 0.32(4) 0.36(4) 0.21(3) 0.39(4)
C63 0.27(3) 1.03(10) 0.044(12) -0.04(3) 0.057(15) -0.28(5)
C64 0.50(5) 0.32(3) 0.41(5) -0.02(3) 0.23(4) 0.27(4)
C53' 0.60(7) 1.22(11) 0.53(5) 0.73(7) 0.52(5) 0.79(8)
C54' 0.079(15) 0.088(10) 0.162(15) 0.005(10) 0.050(11) -0.001(10)
C55' 0.123(16) 0.183(17) 0.28(3) 0.09(2) 0.110(19) -0.009(14)
C56' 0.31(3) 0.32(3) 0.31(4) -0.03(3) 0.24(3) 0.15(3)
C57' 0.19(3) 0.124(14) 0.21(3) -0.069(14) 0.12(2) -0.032(15)
C58' 0.117(17) 0.22(2) 0.27(3) -0.14(2) 0.051(17) -0.01(2)
C59' 0.18(3) 0.64(7) 0.32(4) 0.34(4) 0.20(3) 0.17(4)
C60' 0.35(5) 1.37(18) 1.11(15) 1.00(14) -0.44(8) -0.14(7)
C61' 0.212(13) 0.203(13) 0.203(13) 0.066(8) 0.079(8) 0.049(8)
C62' 0.45(4) 0.059(10) 0.42(4) 0.121(15) 0.33(3) 0.114(17)
C63' 0.11(2) 0.30(4) 0.28(3) -0.22(3) 0.00(2) 0.03(2)
C64' 0.30(3) 0.24(4) 0.30(5) -0.08(3) 0.15(3) 0.12(3)
C65 0.38(6) 0.56(7) 0.24(4) 0.02(4) -0.15(4) 0.28(5)
C66 0.13(2) 0.152(19) 0.61(6) 0.17(3) 0.18(3) 0.117(18)
C67 0.157(19) 0.26(3) 0.31(4) 0.07(3) 0.10(2) 0.17(2)
C68 0.11(2) 0.46(7) 0.45(5) -0.26(5) 0.06(2) -0.10(3)
C69 0.097(17) 0.28(4) 0.34(3) 0.21(3) 0.02(2) 0.017(19)
C70 0.70(8) 0.29(4) 0.21(3) 0.14(3) -0.26(4) -0.17(4)
C71 0.14(2) 0.177(17) 0.25(3) 0.06(2) 0.04(2) 0.027(17)
C72 0.19(2) 0.35(3) 0.22(2) -0.07(2) 0.001(19) 0.22(3)
C73 1.02(8) 0.077(18) 0.35(6) -0.06(3) 0.19(5) 0.09(3)
C74 0.169(17) 0.26(3) 0.26(3) 0.07(2) 0.066(15) 0.160(18)
C75 0.41(6) 0.46(7) 0.17(3) -0.15(3) 0.11(3) -0.24(5)
C76 0.14(2) 0.29(4) 0.25(3) 0.18(3) 0.08(2) 0.04(2)
C77 0.235(11) 0.201(8) 0.349(15) -0.022(10) -0.067(11) 0.044(9)
C78 0.157(8) 0.226(11) 0.319(14) 0.098(9) 0.029(8) 0.075(8)
C79 0.202(9) 0.375(13) 0.193(8) 0.114(9) 0.116(7) 0.148(10)
C80 0.257(11) 0.423(17) 0.340(14) -0.060(12) 0.072(9) 0.235(13)
C81 0.53(3) 0.38(2) 0.366(18) -0.140(15) -0.076(18) 0.28(2)
C82 0.223(11) 0.210(9) 0.46(2) -0.038(13) 0.076(14) 0.071(9)
C83 0.247(13) 0.330(19) 0.69(3) 0.27(2) 0.010(19) 0.100(13)
C84 0.48(3) 0.62(3) 0.43(2) 0.37(2) 0.14(2) 0.13(2)
C85 0.235(13) 0.76(3) 0.39(2) 0.42(2) 0.130(12) 0.109(16)
C86 0.47(2) 0.73(3) 0.123(9) 0.085(15) 0.045(11) 0.23(2)
C87 0.81(3) 0.257(11) 0.116(9) -0.049(8) -0.061(13) 0.285(15)
C88 0.259(10) 0.134(7) 0.411(15) -0.062(8) -0.005(10) 0.104(8)

loop_
_atom_type_symbol
_atom_type_description
_atom_type_scat_dispersion_real
_atom_type_scat_dispersion_imag
_atom_type_scat_source
C C 0.0033 0.0016 'International Tables Vol C Tables 4.2.6.8 and 6.1.1.4'
H H 0.0000 0.0000 'International Tables Vol C Tables 4.2.6.8 and 6.1.1.4'
O O 0.0106 0.0060 'International Tables Vol C Tables 4.2.6.8 and 6.1.1.4'

loop_
_geom_angle_atom_site_label_1
_geom_angle_atom_site_label_2
_geom_angle_atom_site_label_3
_geom_angle
_geom_angle_site_symmetry_1
_geom_angle_site_symmetry_3
C26 O1 C21 118.4(5) . .
C17 O2 C12 118.8(5) . .
C52 O3 C47 150.0(12) . .
C38 O4 C43 117.6(4) . .
C7 C1 C2 122.9(4) 2_565 .
C7 C1 H1 118.5 2_565 .
C2 C1 H1 118.5 . .
C3 C2 C1 123.3(4) . .
C3 C2 C8 118.9(4) . .
C1 C2 C8 117.8(4) . .
C4 C3 C2 118.7(4) . .
C4 C3 C18 119.7(4) . .
C2 C3 C18 121.6(4) . .
C3 C4 C5 124.3(4) . .
C3 C4 H4 117.8 . .
C5 C4 H4 117.8 . .
C4 C5 C6 118.7(4) . .
C4 C5 C9 121.6(4) . .
C6 C5 C9 119.7(4) . .
C8 C6 C5 119.0(4) . .
C8 C6 C7 118.0(4) . .
C5 C6 C7 123.0(4) . .
C1 C7 C6 121.7(4) 2_565 .
C1 C7 H7 119.2 2_565 .
C6 C7 H7 119.2 . .
C6 C8 C8 120.9(5) . 2_565
C6 C8 C2 120.4(3) . .
C8 C8 C2 118.7(5) 2_565 .
C14 C9 C10 117.6(5) . .
C14 C9 C5 121.6(5) . .
C10 C9 C5 120.8(5) . .
C11 C10 C9 120.8(5) . .
C11 C10 C16 118.1(6) . .
C9 C10 C16 121.1(5) . .
C12 C11 C10 119.1(5) . .
C12 C11 H11 120.5 . .
C10 C11 H11 120.5 . .
C13 C12 C11 121.3(6) . .
C13 C12 O2 124.8(6) . .
C11 C12 O2 113.8(6) . .
C12 C13 C14 118.9(5) . .
C12 C13 H13 120.5 . .
C14 C13 H13 120.5 . .
C13 C14 C9 122.2(5) . .
C13 C14 C15 118.1(5) . .
C9 C14 C15 119.7(5) . .
C14 C15 H15A 109.5 . .
C14 C15 H15B 109.5 . .
H15A C15 H15B 109.5 . .
C14 C15 H15C 109.5 . .
H15A C15 H15C 109.5 . .
H15B C15 H15C 109.5 . .
C10 C16 H16A 109.5 . .
C10 C16 H16B 109.5 . .
H16A C16 H16B 109.5 . .
C10 C16 H16C 109.5 . .
H16A C16 H16C 109.5 . .
H16B C16 H16C 109.5 . .
O2 C17 H17A 109.5 . .
O2 C17 H17B 109.5 . .
H17A C17 H17B 109.5 . .
O2 C17 H17C 109.5 . .
H17A C17 H17C 109.5 . .
H17B C17 H17C 109.5 . .
C23 C18 C19 120.0(5) . .
C23 C18 C3 120.1(5) . .
C19 C18 C3 119.9(4) . .
C20 C19 C18 119.4(5) . .
C20 C19 C25 119.2(5) . .
C18 C19 C25 121.4(4) . .
C21 C20 C19 120.4(5) . .
C21 C20 H20 119.8 . .
C19 C20 H20 119.8 . .
C22 C21 C20 120.4(5) . .
C22 C21 O1 125.5(6) . .
C20 C21 O1 114.1(6) . .
C21 C22 C23 119.0(5) . .
C21 C22 H22 120.5 . .
C23 C22 H22 120.5 . .
C18 C23 C22 120.7(5) . .
C18 C23 C24 123.3(5) . .
C22 C23 C24 116.0(5) . .
C23 C24 H24A 109.5 . .
C23 C24 H24B 109.5 . .
H24A C24 H24B 109.5 . .
C23 C24 H24C 109.5 . .
H24A C24 H24C 109.5 . .
H24B C24 H24C 109.5 . .
C19 C25 H25A 109.5 . .
C19 C25 H25B 109.5 . .
H25A C25 H25B 109.5 . .
C19 C25 H25C 109.5 . .
H25A C25 H25C 109.5 . .
H25B C25 H25C 109.5 . .
O1 C26 H26A 109.5 . .
O1 C26 H26B 109.5 . .
H26A C26 H26B 109.5 . .
O1 C26 H26C 109.5 . .
H26A C26 H26C 109.5 . .
H26B C26 H26C 109.5 . .
C28 C27 C32 119.4(3) . .
C28 C27 C27 121.6(5) . 2_676
C32 C27 C27 119.0(5) . 2_676
C27 C28 C29 120.8(4) . .
C27 C28 C34 117.5(4) . .
C29 C28 C34 121.7(4) . .
C30 C29 C28 117.3(4) . .
C30 C29 C44 121.2(4) . .
C28 C29 C44 121.5(4) . .
C31 C30 C29 124.3(4) . .
C31 C30 H30 117.8 . .
C29 C30 H30 117.8 . .
C30 C31 C32 118.7(4) . .
C30 C31 C35 119.9(4) . .
C32 C31 C35 121.4(4) . .
C31 C32 C27 119.4(4) . .
C31 C32 C33 122.4(4) . .
C27 C32 C33 118.2(3) . .
C34 C33 C32 121.4(4) 2_676 .
C34 C33 H33 119.3 2_676 .
C32 C33 H33 119.3 . .
C33 C34 C28 122.3(4) 2_676 .
C33 C34 H34 118.9 2_676 .
C28 C34 H34 118.9 . .
C36 C35 C40 120.1(4) . .
C36 C35 C31 119.7(5) . .
C40 C35 C31 120.0(5) . .
C35 C36 C37 120.1(4) . .
C35 C36 C42 122.5(4) . .
C37 C36 C42 117.4(5) . .
C38 C37 C36 119.2(5) . .
C38 C37 H37 120.4 . .
C36 C37 H37 120.4 . .
C39 C38 C37 120.4(5) . .
C39 C38 O4 114.8(5) . .
C37 C38 O4 124.8(5) . .
C38 C39 C40 120.7(5) . .
C38 C39 H39 119.7 . .
C40 C39 H39 119.7 . .
C39 C40 C35 119.5(5) . .
C39 C40 C41 120.3(5) . .
C35 C40 C41 120.2(5) . .
C40 C41 H41A 109.5 . .
C40 C41 H41B 109.5 . .
H41A C41 H41B 109.5 . .
C40 C41 H41C 109.5 . .
H41A C41 H41C 109.5 . .
H41B C41 H41C 109.5 . .
C36 C42 H42A 109.5 . .
C36 C42 H42B 109.5 . .
H42A C42 H42B 109.5 . .
C36 C42 H42C 109.5 . .
H42A C42 H42C 109.5 . .
H42B C42 H42C 109.5 . .
O4 C43 H43A 109.5 . .
O4 C43 H43B 109.5 . .
H43A C43 H43B 109.5 . .
O4 C43 H43C 109.5 . .
H43A C43 H43C 109.5 . .
H43B C43 H43C 109.5 . .
C49 C44 C45 120.4(5) . .
C49 C44 C29 121.2(5) . .
C45 C44 C29 118.3(5) . .
C46 C45 C44 119.2(5) . .
C46 C45 C51 119.1(5) . .
C44 C45 C51 121.6(5) . .
C47 C46 C45 120.1(5) . .
C47 C46 H46 120.0 . .
C45 C46 H46 120.0 . .
C48 C47 O3 122.5(6) . .
C48 C47 C46 120.0(6) . .
O3 C47 C46 117.5(7) . .
C47 C48 C49 122.3(6) . .
C47 C48 H48 118.9 . .
C49 C48 H48 118.9 . .
C44 C49 C48 118.0(5) . .
C44 C49 C50 121.1(5) . .
C48 C49 C50 121.0(5) . .
C49 C50 H50A 109.5 . .
C49 C50 H50B 109.5 . .
H50A C50 H50B 109.5 . .
C49 C50 H50C 109.5 . .
H50A C50 H50C 109.5 . .
H50B C50 H50C 109.5 . .
C45 C51 H51A 109.5 . .
C45 C51 H51B 109.5 . .
H51A C51 H51B 109.5 . .
C45 C51 H51C 109.5 . .
H51A C51 H51C 109.5 . .
H51B C51 H51C 109.5 . .
O3 C52 H52A 109.5 . .
O3 C52 H52B 109.5 . .
H52A C52 H52B 109.5 . .
O3 C52 H52C 109.5 . .
H52A C52 H52C 109.5 . .
H52B C52 H52C 109.5 . .
C54 C53 C64 108.8(13) . .
C54 C53 H53A 125.6 . .
C64 C53 H53A 125.6 . .
C53 C54 C55 117.5(12) . .
C53 C54 H54A 121.3 . .
C55 C54 H54A 121.3 . .
C54 C55 C56 123.8(10) . .
C54 C55 H55A 106.4 . .
C56 C55 H55A 106.4 . .
C54 C55 H55B 106.4 . .
C56 C55 H55B 106.4 . .
H55A C55 H55B 106.5 . .
C55 C56 C57 95.9(8) . .
C55 C56 H56A 112.6 . .
C57 C56 H56A 112.6 . .
C55 C56 H56B 112.6 . .
C57 C56 H56B 112.6 . .
H56A C56 H56B 110.1 . .
C56 C57 C58 120.3(9) . .
C56 C57 H57A 107.2 . .
C58 C57 H57A 107.2 . .
C56 C57 H57B 107.2 . .
C58 C57 H57B 107.2 . .
H57A C57 H57B 106.9 . .
C59 C58 C57 95.1(8) . .
C59 C58 H58A 112.7 . .
C57 C58 H58A 112.7 . .
C59 C58 H58B 112.7 . .
C57 C58 H58B 112.7 . .
H58A C58 H58B 110.2 . .
C60 C59 C58 121.9(9) . .
C60 C59 H59A 106.9 . .
C58 C59 H59A 106.9 . .
C60 C59 H59B 106.9 . .
C58 C59 H59B 106.9 . .
H59A C59 H59B 106.7 . .
C61 C60 C59 96.8(8) . .
C61 C60 H60A 112.4 . .
C59 C60 H60A 112.4 . .
C61 C60 H60B 112.4 . .
C59 C60 H60B 112.4 . .
H60A C60 H60B 110.0 . .
C60 C61 C62 122.6(9) . .
C60 C61 H61A 106.7 . .
C62 C61 H61A 106.7 . .
C60 C61 H61B 106.7 . .
C62 C61 H61B 106.7 . .
H61A C61 H61B 106.6 . .
C61 C62 C63 95.1(8) . .
C61 C62 H62A 112.7 . .
C63 C62 H62A 112.7 . .
C61 C62 H62B 112.7 . .
C63 C62 H62B 112.7 . .
H62A C62 H62B 110.2 . .
C64 C63 C62 121.9(10) . .
C64 C63 H63A 106.9 . .
C62 C63 H63A 106.9 . .
C64 C63 H63B 106.9 . .
C62 C63 H63B 106.9 . .
H63A C63 H63B 106.7 . .
C63 C64 C53 95.5(9) . .
C63 C64 H64A 112.6 . .
C53 C64 H64A 112.6 . .
C63 C64 H64B 112.6 . .
C53 C64 H64B 112.6 . .
H64A C64 H64B 110.1 . .
C54' C53' C64' 118.6(9) . .
C54' C53' H53C 107.7 . .
C64' C53' H53C 107.7 . .
C54' C53' H53D 107.7 . .
C64' C53' H53D 107.7 . .
H53C C53' H53D 107.1 . .
C53' C54' C55' 108.4(10) . .
C53' C54' H54C 110.0 . .
C55' C54' H54C 110.0 . .
C53' C54' H54D 110.0 . .
C55' C54' H54D 110.0 . .
H54C C54' H54D 108.4 . .
C56' C55' C54' 118.1(9) . .
C56' C55' H55C 107.8 . .
C54' C55' H55C 107.8 . .
C56' C55' H55D 107.8 . .
C54' C55' H55D 107.8 . .
H55C C55' H55D 107.1 . .
C55' C56' C57' 107.9(10) . .
C55' C56' H56C 110.1 . .
C57' C56' H56C 110.1 . .
C55' C56' H56D 110.1 . .
C57' C56' H56D 110.1 . .
H56C C56' H56D 108.4 . .
C56' C57' C58' 117.2(9) . .
C56' C57' H57C 108.0 . .
C58' C57' H57C 108.0 . .
C56' C57' H57D 108.0 . .
C58' C57' H57D 108.0 . .
H57C C57' H57D 107.2 . .
C59' C58' C57' 106.7(10) . .
C59' C58' H58C 110.4 . .
C57' C58' H58C 110.4 . .
C59' C58' H58D 110.4 . .
C57' C58' H58D 110.4 . .
H58C C58' H58D 108.6 . .
C60' C59' C58' 117.6(9) . .
C60' C59' H59C 107.9 . .
C58' C59' H59C 107.9 . .
C60' C59' H59D 107.9 . .
C58' C59' H59D 107.9 . .
H59C C59' H59D 107.2 . .
C61' C60' C59' 102.8(18) . .
C61' C60' H60C 128.6 . .
C59' C60' H60C 128.6 . .
C60' C61' C62' 102.6(18) . .
C60' C61' H61C 128.7 . .
C62' C61' H61C 128.7 . .
C63' C62' C61' 107.4(10) . .
C63' C62' H62C 110.2 . .
C61' C62' H62C 110.2 . .
C63' C62' H62D 110.2 . .
C61' C62' H62D 110.2 . .
H62C C62' H62D 108.5 . .
C62' C63' C64' 117.8(9) . .
C62' C63' H63C 107.9 . .
C64' C63' H63C 107.9 . .
C62' C63' H63D 107.9 . .
C64' C63' H63D 107.9 . .
H63C C63' H63D 107.2 . .
C53' C64' C63' 106.8(10) . .
C53' C64' H64C 110.4 . .
C63' C64' H64C 110.4 . .
C53' C64' H64D 110.4 . .
C63' C64' H64D 110.4 . .
H64C C64' H64D 108.6 . .
C71 C65 C72 90(3) 2_756 2_756
C71 C65 C66 57.1(16) 2_756 .
C72 C65 C66 42.1(14) 2_756 .
C71 C65 C70 80.7(18) 2_756 2_756
C72 C65 C70 155(4) 2_756 2_756
C66 C65 C70 138(2) . 2_756
C71 C65 C76 62.4(14) 2_756 .
C72 C65 C76 148(3) 2_756 .
C66 C65 C76 118.9(15) . .
C70 C65 C76 19.1(16) 2_756 .
C71 C65 H65A 168.8 2_756 .
C72 C65 H65A 81.9 2_756 .
C66 C65 H65A 119.1 . .
C70 C65 H65A 103.0 2_756 .
C76 C65 H65A 122.0 . .
C72 C66 C71 97(2) 2_756 2_756
C72 C66 C73 90(2) 2_756 2_756
C71 C66 C73 166(2) 2_756 2_756
C72 C66 C65 60(2) 2_756 .
C71 C66 C65 46.8(16) 2_756 .
C73 C66 C65 130(2) 2_756 .
C72 C66 C67 73.4(17) 2_756 .
C71 C66 C67 166(2) 2_756 .
C73 C66 C67 16.8(16) 2_756 .
C65 C66 C67 119.2(17) . .
C72 C66 H66A 141.3 2_756 .
C71 C66 H66A 72.6 2_756 .
C73 C66 H66A 109.1 2_756 .
C65 C66 H66A 119.4 . .
C67 C66 H66A 121.4 . .
C73 C67 C74 99(2) 2_756 2_756
C73 C67 C66 46(3) 2_756 .
C74 C67 C66 115.4(13) 2_756 .
C73 C67 C68 53(3) 2_756 .
C74 C67 C68 53.1(10) 2_756 .
C66 C67 C68 93.2(16) . .
C73 C67 C72 80(3) 2_756 2_756
C74 C67 C72 114.6(18) 2_756 2_756
C66 C67 C72 34.2(10) . 2_756
C68 C67 C72 121.2(18) . 2_756
C73 C67 H67A 100.7 2_756 .
C74 C67 H67A 126.9 2_756 .
C66 C67 H67A 113.5 . .
C68 C67 H67A 105.6 . .
C72 C67 H67A 117.2 2_756 .
C73 C67 H67B 148.8 2_756 .
C74 C67 H67B 67.9 2_756 .
C66 C67 H67B 112.9 . .
C68 C67 H67B 121.0 . .
C72 C67 H67B 80.7 2_756 .
H67A C67 H67B 109.8 . .
C75 C68 C73 145(2) 2_756 2_756
C75 C68 C74 76.6(14) 2_756 2_756
C73 C68 C74 72.1(14) 2_756 2_756
C75 C68 C67 133.7(14) 2_756 .
C73 C68 C67 17.8(15) 2_756 .
C74 C68 C67 57.3(9) 2_756 .
C75 C68 C69 34.1(12) 2_756 .
C73 C68 C69 111.6(17) 2_756 .
C74 C68 C69 44.1(7) 2_756 .
C67 C68 C69 100.0(9) . .
C75 C68 H68A 94.2 2_756 .
C73 C68 H68A 96.5 2_756 .
C74 C68 H68A 133.0 2_756 .
C67 C68 H68A 113.7 . .
C69 C68 H68A 109.0 . .
C75 C68 H68B 88.1 2_756 .
C73 C68 H68B 119.2 2_756 .
C74 C68 H68B 117.1 2_756 .
C67 C68 H68B 114.7 . .
C69 C68 H68B 110.9 . .
H68A C68 H68B 108.3 . .
C75 C69 C74 103(2) 2_756 2_756
C75 C69 C76 82.9(12) 2_756 2_756
C74 C69 C76 170(3) 2_756 2_756
C75 C69 C70 64.9(16) 2_756 .
C74 C69 C70 160.7(18) 2_756 .
C76 C69 C70 19.5(16) 2_756 .
C75 C69 C68 48.8(17) 2_756 .
C74 C69 C68 56.8(13) 2_756 .
C76 C69 C68 126.0(15) 2_756 .
C70 C69 C68 106.5(9) . .
C75 C69 H69A 97.0 2_756 .
C74 C69 H69A 90.4 2_756 .
C76 C69 H69A 96.9 2_756 .
C70 C69 H69A 105.6 . .
C68 C69 H69A 109.7 . .
C75 C69 H69B 152.7 2_756 .
C74 C69 H69B 69.0 2_756 .
C76 C69 H69B 102.1 2_756 .
C70 C69 H69B 114.3 . .
C68 C69 H69B 111.6 . .
H69A C69 H69B 108.9 . .
C76 C70 C65 102(3) 2_756 2_756
C76 C70 C75 95(2) 2_756 2_756
C65 C70 C75 118(3) 2_756 2_756
C76 C70 C69 64(2) 2_756 .
C65 C70 C69 111(2) 2_756 .
C75 C70 C69 34.1(10) 2_756 .
C76 C70 C71 64(3) 2_756 .
C65 C70 C71 39.5(14) 2_756 .
C75 C70 C71 129.3(18) 2_756 .
C69 C70 C71 100.8(9) . .
C76 C70 H70A 170.0 2_756 .
C65 C70 H70A 74.6 2_756 .
C75 C70 H70A 78.2 2_756 .
C69 C70 H70A 108.0 . .
C71 C70 H70A 114.0 . .
C76 C70 H70B 81.1 2_756 .
C65 C70 H70B 129.9 2_756 .
C75 C70 H70B 110.9 2_756 .
C69 C70 H70B 115.1 . .
C71 C70 H70B 110.7 . .
H70A C70 H70B 108.3 . .
C65 C71 C66 76.1(14) 2_756 2_756
C65 C71 C76 78.5(18) 2_756 2_756
C66 C71 C76 153(2) 2_756 2_756
C65 C71 C70 59.8(17) 2_756 .
C66 C71 C70 135.7(19) 2_756 .
C76 C71 C70 19.4(16) 2_756 .
C65 C71 C72 49.7(16) 2_756 .
C66 C71 C72 35.7(14) 2_756 .
C76 C71 C72 125.6(15) 2_756 .
C70 C71 C72 106.1(8) . .
C65 C71 H71A 130.2 2_756 .
C66 C71 H71A 100.7 2_756 .
C76 C71 H71A 102.7 2_756 .
C70 C71 H71A 109.9 . .
C72 C71 H71A 99.8 . .
C65 C71 H71B 119.4 2_756 .
C66 C71 H71B 81.6 2_756 .
C76 C71 H71B 103.2 2_756 .
C70 C71 H71B 115.8 . .
C72 C71 H71B 115.2 . .
H71A C71 H71B 108.9 . .
C66 C72 C65 77.4(18) 2_756 2_756
C66 C72 C73 53.8(17) 2_756 .
C65 C72 C73 117(2) 2_756 .
C66 C72 C71 47.3(15) 2_756 .
C65 C72 C71 40.0(16) 2_756 .
C73 C72 C71 100.2(9) . .
C66 C72 C67 72.4(16) 2_756 2_756
C65 C72 C67 129(2) 2_756 2_756
C73 C72 C67 18.7(14) . 2_756
C71 C72 C67 118.8(14) . 2_756
C66 C72 H72A 121.3 2_756 .
C65 C72 H72A 60.7 2_756 .
C73 C72 H72A 110.2 . .
C71 C72 H72A 100.4 . .
C67 C72 H72A 103.2 2_756 .
C66 C72 H72B 129.9 2_756 .
C65 C72 H72B 125.5 2_756 .
C73 C72 H72B 116.9 . .
C71 C72 H72B 119.5 . .
C67 C72 H72B 105.0 2_756 .
H72A C72 H72B 108.2 . .
C67 C73 C66 117(4) 2_756 2_756
C67 C73 C68 109(3) 2_756 2_756
C66 C73 C68 123(3) 2_756 2_756
C67 C73 C72 82(3) 2_756 .
C66 C73 C72 36.1(12) 2_756 .
C68 C73 C72 142(2) 2_756 .
C67 C73 C74 63(2) 2_756 .
C66 C73 C74 124.9(18) 2_756 .
C68 C73 C74 54.3(11) 2_756 .
C72 C73 C74 106.4(8) . .
C67 C73 H73A 50.0 2_756 .
C66 C73 H73A 123.2 2_756 .
C68 C73 H73A 111.5 2_756 .
C72 C73 H73A 103.2 . .
C74 C73 H73A 98.7 . .
C67 C73 H73B 156.0 2_756 .
C66 C73 H73B 82.5 2_756 .
C68 C73 H73B 64.7 2_756 .
C72 C73 H73B 118.2 . .
C74 C73 H73B 118.6 . .
H73A C73 H73B 108.9 . .
C69 C74 C68 79.2(12) 2_756 2_756
C69 C74 C67 145.1(18) 2_756 2_756
C68 C74 C67 69.7(12) 2_756 2_756
C69 C74 C73 126.4(16) 2_756 .
C68 C74 C73 53.7(13) 2_756 .
C67 C74 C73 18.7(15) 2_756 .
C69 C74 C75 33.4(13) 2_756 .
C68 C74 C75 47.5(12) 2_756 .
C67 C74 C75 117.1(16) 2_756 .
C73 C74 C75 100.0(9) . .
C69 C74 H74A 78.4 2_756 .
C68 C74 H74A 121.7 2_756 .
C67 C74 H74A 104.6 2_756 .
C73 C74 H74A 103.8 . .
C75 C74 H74A 104.9 . .
C69 C74 H74B 106.6 2_756 .
C68 C74 H74B 129.7 2_756 .
C67 C74 H74B 105.2 2_756 .
C73 C74 H74B 122.1 . .
C75 C74 H74B 116.0 . .
H74A C74 H74B 108.2 . .
C69 C75 C68 97.2(18) 2_756 2_756
C69 C75 C70 80.9(19) 2_756 2_756
C68 C75 C70 146(4) 2_756 2_756
C69 C75 C76 63.0(12) 2_756 .
C68 C75 C76 148(3) 2_756 .
C70 C75 C76 19.4(16) 2_756 .
C69 C75 C74 43.6(11) 2_756 .
C68 C75 C74 55.9(13) 2_756 .
C70 C75 C74 122.7(15) 2_756 .
C76 C75 C74 106.3(8) . .
C69 C75 H75A 107.5 2_756 .
C68 C75 H75A 107.2 2_756 .
C70 C75 H75A 105.5 2_756 .
C76 C75 H75A 102.6 . .
C74 C75 H75A 104.3 . .
C69 C75 H75B 141.6 2_756 .
C68 C75 H75B 60.6 2_756 .
C70 C75 H75B 100.5 2_756 .
C76 C75 H75B 119.0 . .
C74 C75 H75B 114.2 . .
H75A C75 H75B 108.9 . .
C70 C76 C69 97(3) 2_756 2_756
C70 C76 C71 96(3) 2_756 2_756
C69 C76 C71 116.8(19) 2_756 2_756
C70 C76 C65 59(3) 2_756 .
C69 C76 C65 108.1(19) 2_756 .
C71 C76 C65 39.1(12) 2_756 .
C70 C76 C75 65(3) 2_756 .
C69 C76 C75 34.1(11) 2_756 .
C71 C76 C75 130(2) 2_756 .
C65 C76 C75 100.1(9) . .
C70 C76 H76A 82.7 2_756 .
C69 C76 H76A 135.3 2_756 .
C71 C76 H76A 107.7 2_756 .
C65 C76 H76A 109.3 . .
C75 C76 H76A 114.7 . .
C70 C76 H76B 167.0 2_756 .
C69 C76 H76B 80.4 2_756 .
C71 C76 H76B 74.1 2_756 .
C65 C76 H76B 110.1 . .
C75 C76 H76B 114.0 . .
H76A C76 H76B 108.3 . .
C78 C77 C88 113.3(4) . .
C78 C77 H77A 108.9 . .
C88 C77 H77A 108.9 . .
C78 C77 H77B 108.9 . .
C88 C77 H77B 108.9 . .
H77A C77 H77B 107.7 . .
C77 C78 C79 115.3(5) . .
C77 C78 H78A 108.5 . .
C79 C78 H78A 108.5 . .
C77 C78 H78B 108.5 . .
C79 C78 H78B 108.5 . .
H78A C78 H78B 107.5 . .
C78 C79 C80 111.2(4) . .
C78 C79 H79A 109.4 . .
C80 C79 H79A 109.4 . .
C78 C79 H79B 109.4 . .
C80 C79 H79B 109.4 . .
H79A C79 H79B 108.0 . .
C79 C80 C81 112.4(4) . .
C79 C80 H80A 109.1 . .
C81 C80 H80A 109.1 . .
C79 C80 H80B 109.1 . .
C81 C80 H80B 109.1 . .
H80A C80 H80B 107.9 . .
C80 C81 C82 111.3(4) . .
C80 C81 H81A 109.4 . .
C82 C81 H81A 109.4 . .
C80 C81 H81B 109.4 . .
C82 C81 H81B 109.4 . .
H81A C81 H81B 108.0 . .
C83 C82 C81 108.8(6) . .
C83 C82 H82A 125.6 . .
C81 C82 H82A 125.6 . .
C82 C83 C84 107.1(6) . .
C82 C83 H83A 126.4 . .
C84 C83 H83A 126.4 . .
C83 C84 C85 111.8(5) . .
C83 C84 H84A 109.3 . .
C85 C84 H84A 109.3 . .
C83 C84 H84B 109.3 . .
C85 C84 H84B 109.3 . .
H84A C84 H84B 107.9 . .
C86 C85 C84 109.1(4) . .
C86 C85 H85A 109.9 . .
C84 C85 H85A 109.9 . .
C86 C85 H85B 109.9 . .
C84 C85 H85B 109.9 . .
H85A C85 H85B 108.3 . .
C87 C86 C85 113.3(4) . .
C87 C86 H86A 108.9 . .
C85 C86 H86A 108.9 . .
C87 C86 H86B 108.9 . .
C85 C86 H86B 108.9 . .
H86A C86 H86B 107.7 . .
C86 C87 C88 113.8(4) . .
C86 C87 H87A 108.8 . .
C88 C87 H87A 108.8 . .
C86 C87 H87B 108.8 . .
C88 C87 H87B 108.8 . .
H87A C87 H87B 107.7 . .
C77 C88 C87 111.8(4) . .
C77 C88 H88A 109.2 . .
C87 C88 H88A 109.2 . .
C77 C88 H88B 109.2 . .
C87 C88 H88B 109.2 . .
H88A C88 H88B 107.9 . .

loop_
_geom_bond_atom_site_label_1
_geom_bond_atom_site_label_2
_geom_bond_distance
_geom_bond_site_symmetry_2
O1 C26 1.351(5) .
O1 C21 1.393(5) .
O2 C17 1.364(5) .
O2 C12 1.403(6) .
O3 C52 0.950(8) .
O3 C47 1.371(6) .
O4 C38 1.387(5) .
O4 C43 1.412(4) .
C1 C7 1.316(4) 2_565
C1 C2 1.427(5) .
C1 H1 0.9300 .
C2 C3 1.424(5) .
C2 C8 1.440(4) .
C3 C4 1.369(5) .
C3 C18 1.495(5) .
C4 C5 1.385(4) .
C4 H4 0.9300 .
C5 C6 1.425(5) .
C5 C9 1.484(5) .
C6 C8 1.415(5) .
C6 C7 1.433(4) .
C7 C1 1.316(4) 2_565
C7 H7 0.9300 .
C8 C8 1.426(6) 2_565
C9 C14 1.378(5) .
C9 C10 1.391(5) .
C10 C11 1.389(5) .
C10 C16 1.544(5) .
C11 C12 1.373(6) .
C11 H11 0.9300 .
C12 C13 1.360(5) .
C13 C14 1.375(5) .
C13 H13 0.9300 .
C14 C15 1.513(5) .
C15 H15A 0.9600 .
C15 H15B 0.9600 .
C15 H15C 0.9600 .
C16 H16A 0.9600 .
C16 H16B 0.9600 .
C16 H16C 0.9600 .
C17 H17A 0.9600 .
C17 H17B 0.9600 .
C17 H17C 0.9600 .
C18 C23 1.372(5) .
C18 C19 1.389(5) .
C19 C20 1.386(5) .
C19 C25 1.503(5) .
C20 C21 1.385(6) .
C20 H20 0.9300 .
C21 C22 1.374(6) .
C22 C23 1.401(5) .
C22 H22 0.9300 .
C23 C24 1.505(5) .
C24 H24A 0.9600 .
C24 H24B 0.9600 .
C24 H24C 0.9600 .
C25 H25A 0.9600 .
C25 H25B 0.9600 .
C25 H25C 0.9600 .
C26 H26A 0.9600 .
C26 H26B 0.9600 .
C26 H26C 0.9600 .
C27 C28 1.401(4) .
C27 C32 1.429(4) .
C27 C27 1.442(6) 2_676
C28 C29 1.411(4) .
C28 C34 1.432(4) .
C29 C30 1.379(4) .
C29 C44 1.486(5) .
C30 C31 1.376(4) .
C30 H30 0.9300 .
C31 C32 1.398(4) .
C31 C35 1.514(5) .
C32 C33 1.432(4) .
C33 C34 1.357(4) 2_676
C33 H33 0.9300 .
C34 C33 1.357(4) 2_676
C34 H34 0.9300 .
C35 C36 1.381(5) .
C35 C40 1.397(5) .
C36 C37 1.413(5) .
C36 C42 1.513(5) .
C37 C38 1.384(5) .
C37 H37 0.9300 .
C38 C39 1.379(5) .
C39 C40 1.389(5) .
C39 H39 0.9300 .
C40 C41 1.518(5) .
C41 H41A 0.9600 .
C41 H41B 0.9600 .
C41 H41C 0.9600 .
C42 H42A 0.9600 .
C42 H42B 0.9600 .
C42 H42C 0.9600 .
C43 H43A 0.9600 .
C43 H43B 0.9600 .
C43 H43C 0.9600 .
C44 C49 1.391(5) .
C44 C45 1.407(5) .
C45 C46 1.402(5) .
C45 C51 1.510(5) .
C46 C47 1.373(6) .
C46 H46 0.9300 .
C47 C48 1.366(6) .
C48 C49 1.394(5) .
C48 H48 0.9300 .
C49 C50 1.516(5) .
C50 H50A 0.9600 .
C50 H50B 0.9600 .
C50 H50C 0.9600 .
C51 H51A 0.9600 .
C51 H51B 0.9600 .
C51 H51C 0.9600 .
C52 H52A 0.9600 .
C52 H52B 0.9600 .
C52 H52C 0.9600 .
C53 C54 1.324(7) .
C53 C64 1.525(7) .
C53 H53A 0.9300 .
C54 C55 1.498(7) .
C54 H54A 0.9300 .
C55 C56 1.507(7) .
C55 H55A 0.9700 .
C55 H55B 0.9700 .
C56 C57 1.521(7) .
C56 H56A 0.9700 .
C56 H56B 0.9700 .
C57 C58 1.524(7) .
C57 H57A 0.9700 .
C57 H57B 0.9700 .
C58 C59 1.519(7) .
C58 H58A 0.9700 .
C58 H58B 0.9700 .
C59 C60 1.508(7) .
C59 H59A 0.9700 .
C59 H59B 0.9700 .
C60 C61 1.502(7) .
C60 H60A 0.9700 .
C60 H60B 0.9700 .
C61 C62 1.518(7) .
C61 H61A 0.9700 .
C61 H61B 0.9700 .
C62 C63 1.521(7) .
C62 H62A 0.9700 .
C62 H62B 0.9700 .
C63 C64 1.512(7) .
C63 H63A 0.9700 .
C63 H63B 0.9700 .
C64 H64A 0.9700 .
C64 H64B 0.9700 .
C53' C54' 1.507(7) .
C53' C64' 1.520(7) .
C53' H53C 0.9700 .
C53' H53D 0.9700 .
C54' C55' 1.515(7) .
C54' H54C 0.9700 .
C54' H54D 0.9700 .
C55' C56' 1.513(7) .
C55' H55C 0.9700 .
C55' H55D 0.9700 .
C56' C57' 1.518(7) .
C56' H56C 0.9700 .
C56' H56D 0.9700 .
C57' C58' 1.526(7) .
C57' H57C 0.9700 .
C57' H57D 0.9700 .
C58' C59' 1.522(7) .
C58' H58C 0.9700 .
C58' H58D 0.9700 .
C59' C60' 1.519(7) .
C59' H59C 0.9700 .
C59' H59D 0.9700 .
C60' C61' 1.332(7) .
C60' H60C 0.9300 .
C61' C62' 1.525(7) .
C61' H61C 0.9300 .
C62' C63' 1.513(7) .
C62' H62C 0.9700 .
C62' H62D 0.9700 .
C63' C64' 1.522(7) .
C63' H63C 0.9700 .
C63' H63D 0.9700 .
C64' H64C 0.9700 .
C64' H64D 0.9700 .
C65 C71 0.98(3) 2_756
C65 C72 1.16(3) 2_756
C65 C66 1.302(19) .
C65 C70 1.33(3) 2_756
C65 C76 1.519(7) .
C65 H65A 0.9600 .
C66 C72 0.89(3) 2_756
C66 C71 1.13(2) 2_756
C66 C73 1.22(3) 2_756
C66 C67 1.515(7) .
C66 H66A 0.9599 .
C67 C73 0.49(4) 2_756
C67 C74 1.36(2) 2_756
C67 C68 1.520(7) .
C67 C72 1.52(3) 2_756
C67 H67A 0.9600 .
C67 H67B 0.9601 .
C68 C75 1.15(3) 2_756
C68 C73 1.29(3) 2_756
C68 C74 1.30(2) 2_756
C68 C69 1.523(7) .
C68 H68A 0.9601 .
C68 H68B 0.9599 .
C69 C75 0.86(2) 2_756
C69 C74 1.078(14) 2_756
C69 C76 1.367(16) 2_756
C69 C70 1.513(7) .
C69 H69A 0.9599 .
C69 H69B 0.9600 .
C70 C76 0.51(4) 2_756
C70 C65 1.33(3) 2_756
C70 C75 1.39(2) 2_756
C70 C71 1.517(7) .
C70 H70A 0.9600 .
C70 H70B 0.9599 .
C71 C65 0.98(3) 2_756
C71 C66 1.13(2) 2_756
C71 C76 1.37(2) 2_756
C71 C72 1.521(7) .
C71 H71A 0.9601 .
C71 H71B 0.9600 .
C72 C66 0.89(3) 2_756
C72 C65 1.16(3) 2_756
C72 C73 1.516(7) .
C72 C67 1.52(3) 2_756
C72 H72A 0.9600 .
C72 H72B 0.9601 .
C73 C67 0.49(4) 2_756
C73 C66 1.22(3) 2_756
C73 C68 1.29(3) 2_756
C73 C74 1.519(7) .
C73 H73A 0.9601 .
C73 H73B 0.9600 .
C74 C69 1.078(14) 2_756
C74 C68 1.30(2) 2_756
C74 C67 1.36(2) 2_756
C74 C75 1.523(7) .
C74 H74A 0.9600 .
C74 H74B 0.9601 .
C75 C69 0.86(2) 2_756
C75 C68 1.15(3) 2_756
C75 C70 1.39(2) 2_756
C75 C76 1.522(7) .
C75 H75A 0.9600 .
C75 H75B 0.9600 .
C76 C70 0.51(4) 2_756
C76 C69 1.367(16) 2_756
C76 C71 1.37(2) 2_756
C76 H76A 0.9600 .
C76 H76B 0.9600 .
C77 C78 1.5181(11) .
C77 C88 1.5187(11) .
C77 H77A 0.9700 .
C77 H77B 0.9700 .
C78 C79 1.5189(11) .
C78 H78A 0.9700 .
C78 H78B 0.9700 .
C79 C80 1.5191(11) .
C79 H79A 0.9700 .
C79 H79B 0.9700 .
C80 C81 1.5194(11) .
C80 H80A 0.9700 .
C80 H80B 0.9700 .
C81 C82 1.5196(11) .
C81 H81A 0.9700 .
C81 H81B 0.9700 .
C82 C83 1.349(7) .
C82 H82A 0.9300 .
C83 C84 1.5201(11) .
C83 H83A 0.9300 .
C84 C85 1.5208(11) .
C84 H84A 0.9700 .
C84 H84B 0.9700 .
C85 C86 1.5197(11) .
C85 H85A 0.9700 .
C85 H85B 0.9700 .
C86 C87 1.5168(11) .
C86 H86A 0.9700 .
C86 H86B 0.9700 .
C87 C88 1.5194(11) .
C87 H87A 0.9700 .
C87 H87B 0.9700 .
C88 H88A 0.9700 .
C88 H88B 0.9700 .

loop_
_geom_torsion_atom_site_label_1
_geom_torsion_atom_site_label_2
_geom_torsion_atom_site_label_3
_geom_torsion_atom_site_label_4
_geom_torsion
_geom_torsion_site_symmetry_1
_geom_torsion_site_symmetry_4
C7 C1 C2 C3 179.3(4) 2_565 .
C7 C1 C2 C8 -1.7(6) 2_565 .
C1 C2 C3 C4 179.6(4) . .
C8 C2 C3 C4 0.6(6) . .
C1 C2 C3 C18 -1.6(6) . .
C8 C2 C3 C18 179.5(4) . .
C2 C3 C4 C5 -1.0(7) . .
C18 C3 C4 C5 -179.9(4) . .
C3 C4 C5 C6 1.2(6) . .
C3 C4 C5 C9 -177.1(4) . .
C4 C5 C6 C8 -1.1(6) . .
C9 C5 C6 C8 177.2(4) . .
C4 C5 C6 C7 178.4(4) . .
C9 C5 C6 C7 -3.3(6) . .
C8 C6 C7 C1 0.0(6) . 2_565
C5 C6 C7 C1 -179.5(4) . 2_565
C5 C6 C8 C8 178.7(4) . 2_565
C7 C6 C8 C8 -0.8(7) . 2_565
C5 C6 C8 C2 0.8(6) . .
C7 C6 C8 C2 -178.7(3) . .
C3 C2 C8 C6 -0.6(6) . .
C1 C2 C8 C6 -179.6(4) . .
C3 C2 C8 C8 -178.5(4) . 2_565
C1 C2 C8 C8 2.5(7) . 2_565
C4 C5 C9 C14 80.3(5) . .
C6 C5 C9 C14 -97.9(5) . .
C4 C5 C9 C10 -101.0(5) . .
C6 C5 C9 C10 80.8(5) . .
C14 C9 C10 C11 -1.2(6) . .
C5 C9 C10 C11 -180.0(4) . .
C14 C9 C10 C16 179.8(4) . .
C5 C9 C10 C16 1.0(6) . .
C9 C10 C11 C12 1.8(7) . .
C16 C10 C11 C12 -179.1(4) . .
C10 C11 C12 C13 -2.7(8) . .
C10 C11 C12 O2 178.4(4) . .
C17 O2 C12 C13 3.4(8) . .
C17 O2 C12 C11 -177.7(5) . .
C11 C12 C13 C14 2.9(7) . .
O2 C12 C13 C14 -178.3(4) . .
C12 C13 C14 C9 -2.3(7) . .
C12 C13 C14 C15 176.0(4) . .
C10 C9 C14 C13 1.4(6) . .
C5 C9 C14 C13 -179.8(4) . .
C10 C9 C14 C15 -176.7(4) . .
C5 C9 C14 C15 2.0(6) . .
C4 C3 C18 C23 99.4(5) . .
C2 C3 C18 C23 -79.5(5) . .
C4 C3 C18 C19 -81.6(6) . .
C2 C3 C18 C19 99.5(5) . .
C23 C18 C19 C20 -1.8(7) . .
C3 C18 C19 C20 179.2(4) . .
C23 C18 C19 C25 179.2(4) . .
C3 C18 C19 C25 0.3(6) . .
C18 C19 C20 C21 -0.6(7) . .
C25 C19 C20 C21 178.4(4) . .
C19 C20 C21 C22 1.6(8) . .
C19 C20 C21 O1 -179.2(4) . .
C26 O1 C21 C22 -5.2(8) . .
C26 O1 C21 C20 175.6(5) . .
C20 C21 C22 C23 -0.2(8) . .
O1 C21 C22 C23 -179.3(4) . .
C19 C18 C23 C22 3.2(7) . .
C3 C18 C23 C22 -177.9(4) . .
C19 C18 C23 C24 -178.9(4) . .
C3 C18 C23 C24 0.1(7) . .
C21 C22 C23 C18 -2.1(7) . .
C21 C22 C23 C24 179.8(4) . .
C32 C27 C28 C29 -0.1(6) . .
C27 C27 C28 C29 179.3(4) 2_676 .
C32 C27 C28 C34 -178.9(4) . .
C27 C27 C28 C34 0.5(7) 2_676 .
C27 C28 C29 C30 0.2(6) . .
C34 C28 C29 C30 179.0(4) . .
C27 C28 C29 C44 179.9(4) . .
C34 C28 C29 C44 -1.2(6) . .
C28 C29 C30 C31 0.3(7) . .
C44 C29 C30 C31 -179.4(4) . .
C29 C30 C31 C32 -0.9(7) . .
C29 C30 C31 C35 -179.0(4) . .
C30 C31 C32 C27 1.0(6) . .
C35 C31 C32 C27 179.0(4) . .
C30 C31 C32 C33 -179.6(4) . .
C35 C31 C32 C33 -1.6(6) . .
C28 C27 C32 C31 -0.5(6) . .
C27 C27 C32 C31 -179.9(4) 2_676 .
C28 C27 C32 C33 -180.0(4) . .
C27 C27 C32 C33 0.6(7) 2_676 .
C31 C32 C33 C34 -179.0(4) . 2_676
C27 C32 C33 C34 0.5(6) . 2_676
C27 C28 C34 C33 -1.6(6) . 2_676
C29 C28 C34 C33 179.5(4) . 2_676
C30 C31 C35 C36 -84.9(5) . .
C32 C31 C35 C36 97.1(5) . .
C30 C31 C35 C40 89.5(5) . .
C32 C31 C35 C40 -88.5(5) . .
C40 C35 C36 C37 0.9(6) . .
C31 C35 C36 C37 175.4(4) . .
C40 C35 C36 C42 179.8(4) . .
C31 C35 C36 C42 -5.8(6) . .
C35 C36 C37 C38 -0.6(6) . .
C42 C36 C37 C38 -179.6(4) . .
C36 C37 C38 C39 -0.6(6) . .
C36 C37 C38 O4 -179.0(4) . .
C43 O4 C38 C39 -173.9(4) . .
C43 O4 C38 C37 4.6(6) . .
C37 C38 C39 C40 1.4(7) . .
O4 C38 C39 C40 180.0(4) . .
C38 C39 C40 C35 -1.1(6) . .
C38 C39 C40 C41 177.7(4) . .
C36 C35 C40 C39 -0.1(6) . .
C31 C35 C40 C39 -174.5(4) . .
C36 C35 C40 C41 -178.9(4) . .
C31 C35 C40 C41 6.7(6) . .
C30 C29 C44 C49 -81.6(5) . .
C28 C29 C44 C49 98.7(5) . .
C30 C29 C44 C45 96.9(5) . .
C28 C29 C44 C45 -82.8(5) . .
C49 C44 C45 C46 -0.6(6) . .
C29 C44 C45 C46 -179.1(3) . .
C49 C44 C45 C51 179.3(4) . .
C29 C44 C45 C51 0.8(6) . .
C44 C45 C46 C47 0.8(6) . .
C51 C45 C46 C47 -179.1(4) . .
C52 O3 C47 C48 16(2) . .
C52 O3 C47 C46 -162.9(19) . .
C45 C46 C47 C48 0.1(8) . .
C45 C46 C47 O3 178.9(4) . .
O3 C47 C48 C49 180.0(4) . .
C46 C47 C48 C49 -1.2(8) . .
C45 C44 C49 C48 -0.5(6) . .
C29 C44 C49 C48 177.9(4) . .
C45 C44 C49 C50 179.3(4) . .
C29 C44 C49 C50 -2.2(6) . .
C47 C48 C49 C44 1.4(7) . .
C47 C48 C49 C50 -178.4(5) . .
C64 C53 C54 C55 -178.1(11) . .
C53 C54 C55 C56 -46(3) . .
C54 C55 C56 C57 -66(2) . .
C55 C56 C57 C58 139.8(18) . .
C56 C57 C58 C59 -146.7(19) . .
C57 C58 C59 C60 143.4(16) . .
C58 C59 C60 C61 -78(2) . .
C59 C60 C61 C62 -74(2) . .
C60 C61 C62 C63 170.2(12) . .
C61 C62 C63 C64 -136.2(17) . .
C62 C63 C64 C53 80(2) . .
C54 C53 C64 C63 -103.2(18) . .
C64' C53' C54' C55' 47(3) . .
C53' C54' C55' C56' 85(3) . .
C54' C55' C56' C57' -153.4(13) . .
C55' C56' C57' C58' 112(2) . .
C56' C57' C58' C59' -118.9(17) . .
C57' C58' C59' C60' 74.5(17) . .
C58' C59' C60' C61' 76(2) . .
C59' C60' C61' C62' 179.2(12) . .
C60' C61' C62' C63' 84.7(17) . .
C61' C62' C63' C64' -76(2) . .
C54' C53' C64' C63' -153.3(18) . .
C62' C63' C64' C53' 145.2(18) . .
C71 C65 C66 C72 -137(4) 2_756 2_756
C70 C65 C66 C72 -142(6) 2_756 2_756
C76 C65 C66 C72 -146(4) . 2_756
C72 C65 C66 C71 137(4) 2_756 2_756
C70 C65 C66 C71 -6(3) 2_756 2_756
C76 C65 C66 C71 -9.5(19) . 2_756
C71 C65 C66 C73 161(3) 2_756 2_756
C72 C65 C66 C73 -62(4) 2_756 2_756
C70 C65 C66 C73 156(3) 2_756 2_756
C76 C65 C66 C73 152(2) . 2_756
C71 C65 C66 C67 177(2) 2_756 .
C72 C65 C66 C67 -46(3) 2_756 .
C70 C65 C66 C67 172(3) 2_756 .
C76 C65 C66 C67 167.7(15) . .
C72 C66 C67 C73 -174(5) 2_756 2_756
C71 C66 C67 C73 -125(9) 2_756 2_756
C65 C66 C67 C73 -133(5) . 2_756
C72 C66 C67 C74 -97(3) 2_756 2_756
C71 C66 C67 C74 -48(9) 2_756 2_756
C73 C66 C67 C74 77(3) 2_756 2_756
C65 C66 C67 C74 -56(4) . 2_756
C72 C66 C67 C68 -147(2) 2_756 .
C71 C66 C67 C68 -98(8) 2_756 .
C73 C66 C67 C68 27(3) 2_756 .
C65 C66 C67 C68 -106(3) . .
C71 C66 C67 C72 49(8) 2_756 2_756
C73 C66 C67 C72 174(5) 2_756 2_756
C65 C66 C67 C72 41(3) . 2_756
C73 C67 C68 C75 138(7) 2_756 2_756
C74 C67 C68 C75 -5(4) 2_756 2_756
C66 C67 C68 C75 114(4) . 2_756
C72 C67 C68 C75 94(5) 2_756 2_756
C74 C67 C68 C73 -143(5) 2_756 2_756
C66 C67 C68 C73 -24(4) . 2_756
C72 C67 C68 C73 -45(4) 2_756 2_756
C73 C67 C68 C74 143(5) 2_756 2_756
C66 C67 C68 C74 120(2) . 2_756
C72 C67 C68 C74 99(2) 2_756 2_756
C73 C67 C68 C69 132(5) 2_756 .
C74 C67 C68 C69 -11.2(15) 2_756 .
C66 C67 C68 C69 109(2) . .
C72 C67 C68 C69 88(2) 2_756 .
C73 C68 C69 C75 -174(5) 2_756 2_756
C74 C68 C69 C75 159(5) 2_756 2_756
C67 C68 C69 C75 172(4) . 2_756
C75 C68 C69 C74 -159(5) 2_756 2_756
C73 C68 C69 C74 28(3) 2_756 2_756
C67 C68 C69 C74 13.5(18) . 2_756
C75 C68 C69 C76 33(4) 2_756 2_756
C73 C68 C69 C76 -141(2) 2_756 2_756
C74 C68 C69 C76 -168(3) 2_756 2_756
C67 C68 C69 C76 -155(2) . 2_756
C75 C68 C69 C70 32(4) 2_756 .
C73 C68 C69 C70 -142(2) 2_756 .
C74 C68 C69 C70 -169(2) 2_756 .
C67 C68 C69 C70 -155.7(17) . .
C75 C69 C70 C76 -156(5) 2_756 2_756
C74 C69 C70 C76 150(8) 2_756 2_756
C68 C69 C70 C76 178(4) . 2_756
C75 C69 C70 C65 110(3) 2_756 2_756
C74 C69 C70 C65 56(6) 2_756 2_756
C76 C69 C70 C65 -94(4) 2_756 2_756
C68 C69 C70 C65 84(3) . 2_756
C74 C69 C70 C75 -54(7) 2_756 2_756
C76 C69 C70 C75 156(5) 2_756 2_756
C68 C69 C70 C75 -26(3) . 2_756
C75 C69 C70 C71 150(4) 2_756 .
C74 C69 C70 C71 96(6) 2_756 .
C76 C69 C70 C71 -54(3) 2_756 .
C68 C69 C70 C71 124(2) . .
C76 C70 C71 C65 -163(5) 2_756 2_756
C75 C70 C71 C65 -88(4) 2_756 2_756
C69 C70 C71 C65 -109(3) . 2_756
C76 C70 C71 C66 -158(4) 2_756 2_756
C65 C70 C71 C66 5(3) 2_756 2_756
C75 C70 C71 C66 -83(3) 2_756 2_756
C69 C70 C71 C66 -104(3) . 2_756
C65 C70 C71 C76 163(5) 2_756 2_756
C75 C70 C71 C76 75(3) 2_756 2_756
C69 C70 C71 C76 54(2) . 2_756
C76 C70 C71 C72 178(3) 2_756 .
C65 C70 C71 C72 -19(3) 2_756 .
C75 C70 C71 C72 -107(3) 2_756 .
C69 C70 C71 C72 -128.1(16) . .
C65 C71 C72 C66 130(4) 2_756 2_756
C76 C71 C72 C66 152(3) 2_756 2_756
C70 C71 C72 C66 151(3) . 2_756
C66 C71 C72 C65 -130(4) 2_756 2_756
C76 C71 C72 C65 22(3) 2_756 2_756
C70 C71 C72 C65 21(3) . 2_756
C65 C71 C72 C73 120(4) 2_756 .
C66 C71 C72 C73 -10(2) 2_756 .
C76 C71 C72 C73 141(2) 2_756 .
C70 C71 C72 C73 140.7(15) . .
C65 C71 C72 C67 118(3) 2_756 2_756
C66 C71 C72 C67 -11.8(19) 2_756 2_756
C76 C71 C72 C67 140(2) 2_756 2_756
C70 C71 C72 C67 139.3(17) . 2_756
C66 C72 C73 C67 175(4) 2_756 2_756
C65 C72 C73 C67 -137(4) 2_756 2_756
C71 C72 C73 C67 -176(3) . 2_756
C65 C72 C73 C66 48(2) 2_756 2_756
C71 C72 C73 C66 9.4(19) . 2_756
C67 C72 C73 C66 -175(4) 2_756 2_756
C66 C72 C73 C68 -75(4) 2_756 2_756
C65 C72 C73 C68 -27(4) 2_756 2_756
C71 C72 C73 C68 -66(3) . 2_756
C67 C72 C73 C68 110(4) 2_756 2_756
C66 C72 C73 C74 -127(3) 2_756 .
C65 C72 C73 C74 -79(3) 2_756 .
C71 C72 C73 C74 -118.0(17) . .
C67 C72 C73 C74 58(3) 2_756 .
C67 C73 C74 C69 -179(5) 2_756 2_756
C66 C73 C74 C69 75(3) 2_756 2_756
C68 C73 C74 C69 -34(3) 2_756 2_756
C72 C73 C74 C69 110(2) . 2_756
C67 C73 C74 C68 -146(5) 2_756 2_756
C66 C73 C74 C68 108(4) 2_756 2_756
C72 C73 C74 C68 143(3) . 2_756
C66 C73 C74 C67 -106(5) 2_756 2_756
C68 C73 C74 C67 146(5) 2_756 2_756
C72 C73 C74 C67 -71(4) . 2_756
C67 C73 C74 C75 -157(4) 2_756 .
C66 C73 C74 C75 97(3) 2_756 .
C68 C73 C74 C75 -11(3) 2_756 .
C72 C73 C74 C75 132(2) . .
C68 C74 C75 C69 -158(5) 2_756 2_756
C67 C74 C75 C69 -154(3) 2_756 2_756
C73 C74 C75 C69 -146(3) . 2_756
C69 C74 C75 C68 158(5) 2_756 2_756
C67 C74 C75 C68 4(3) 2_756 2_756
C73 C74 C75 C68 12(3) . 2_756
C69 C74 C75 C70 19(3) 2_756 2_756
C68 C74 C75 C70 -139(5) 2_756 2_756
C67 C74 C75 C70 -135(3) 2_756 2_756
C73 C74 C75 C70 -127(3) . 2_756
C69 C74 C75 C76 8(2) 2_756 .
C68 C74 C75 C76 -151(4) 2_756 .
C67 C74 C75 C76 -146.5(17) 2_756 .
C73 C74 C75 C76 -138.5(15) . .
C71 C65 C76 C70 163(5) 2_756 2_756
C72 C65 C76 C70 127(6) 2_756 2_756
C66 C65 C76 C70 172(5) . 2_756
C71 C65 C76 C69 -110(3) 2_756 2_756
C72 C65 C76 C69 -146(4) 2_756 2_756
C66 C65 C76 C69 -101(3) . 2_756
C70 C65 C76 C69 87(4) 2_756 2_756
C72 C65 C76 C71 -35(3) 2_756 2_756
C66 C65 C76 C71 9.0(18) . 2_756
C70 C65 C76 C71 -163(5) 2_756 2_756
C71 C65 C76 C75 -145(3) 2_756 .
C72 C65 C76 C75 180(4) 2_756 .
C66 C65 C76 C75 -136(3) . .
C70 C65 C76 C75 53(3) 2_756 .
C69 C75 C76 C70 156(5) 2_756 2_756
C68 C75 C76 C70 100(6) 2_756 2_756
C74 C75 C76 C70 150(4) . 2_756
C68 C75 C76 C69 -56(4) 2_756 2_756
C70 C75 C76 C69 -156(5) 2_756 2_756
C74 C75 C76 C69 -5.8(19) . 2_756
C69 C75 C76 C71 79(3) 2_756 2_756
C68 C75 C76 C71 23(6) 2_756 2_756
C70 C75 C76 C71 -77(4) 2_756 2_756
C74 C75 C76 C71 73(3) . 2_756
C69 C75 C76 C65 107(3) 2_756 .
C68 C75 C76 C65 51(5) 2_756 .
C70 C75 C76 C65 -48(3) 2_756 .
C74 C75 C76 C65 102(3) . .
C88 C77 C78 C79 -50.2(10) . .
C77 C78 C79 C80 -72.4(8) . .
C78 C79 C80 C81 158.3(5) . .
C79 C80 C81 C82 -67.3(9) . .
C80 C81 C82 C83 -70.3(12) . .
C81 C82 C83 C84 174.2(5) . .
C82 C83 C84 C85 -70.3(14) . .
C83 C84 C85 C86 -79.2(11) . .
C84 C85 C86 C87 144.0(7) . .
C85 C86 C87 C88 -41.6(12) . .
C78 C77 C88 C87 167.0(5) . .
C86 C87 C88 C77 -100.4(10) . .
